data_7111236
loop_
_publ_author_name
'Arom\'i, Guillem'
'Bell, Aidan'
'Teat, Simon J.'
'Whittaker, A. Gavin'
'Winpenny, Richard E. P.'

_publ_section_title
;
 Synthesis and studies of a tetradecanuclear manganese(ii)/(iii) cage
;
_journal_issue 17
_journal_name_full 'Chemical Communications'
_journal_page_first 1896
_journal_page_last 1897
_journal_paper_doi 10.1039/b205157p
_journal_year 2002
_chemical_formula_sum 'C217 H194.5 Mn14 N55.5 O41'
_chemical_formula_weight 5004.94
_chemical_name_systematic ?
_space_group_IT_number 2
_symmetry_cell_setting triclinic
_symmetry_space_group_name_Hall '-P 1'
_symmetry_space_group_name_H-M 'P -1'
_atom_sites_solution_hydrogens geom
_atom_sites_solution_primary direct
_atom_sites_solution_secondary difmap
_audit_creation_method SHELXL-97
_cell_angle_alpha 74.856(2)
_cell_angle_beta 77.870(2)
_cell_angle_gamma 69.345(2)
_cell_formula_units_Z 2
_cell_length_a 20.9499(18)
_cell_length_b 22.6189(19)
_cell_length_c 27.567(2)
_cell_measurement_reflns_used 33433
_cell_measurement_temperature 123(2)
_cell_measurement_theta_max 22.45
_cell_measurement_theta_min 2.21
_cell_volume 11697.8(17)
_computing_cell_refinement 'Bruker SAINT'
_computing_data_collection 'Bruker SMART'
_computing_data_reduction 'Bruker SAINT'
_computing_molecular_graphics 'Bruker SHELXTL'
_computing_publication_material 'Bruker SHELXTL and local programs'
_computing_structure_refinement 'Bruker SHELXTL'
_computing_structure_solution 'Bruker SHELXTL'
_diffrn_ambient_temperature 123(2)
_diffrn_measured_fraction_theta_full 0.996
_diffrn_measured_fraction_theta_max 0.996
_diffrn_measurement_device_type 'Bruker SMART 1K CCD diffractometer'
_diffrn_measurement_method '\w rotation with narrow frames'
_diffrn_radiation_monochromator 'silicon 111'
_diffrn_radiation_source 'Daresbury SRS station 9.8'
_diffrn_radiation_type synchrotron
_diffrn_radiation_wavelength 0.6872
_diffrn_reflns_av_R_equivalents 0.0426
_diffrn_reflns_av_sigmaI/netI 0.0604
_diffrn_reflns_limit_h_max 23
_diffrn_reflns_limit_h_min -23
_diffrn_reflns_limit_k_max 24
_diffrn_reflns_limit_k_min -25
_diffrn_reflns_limit_l_max 30
_diffrn_reflns_limit_l_min -30
_diffrn_reflns_number 74037
_diffrn_reflns_theta_full 22.44
_diffrn_reflns_theta_max 22.44
_diffrn_reflns_theta_min 1.79
_diffrn_standards_decay_% 10
_diffrn_standards_number 0
_exptl_absorpt_coefficient_mu 0.809
_exptl_absorpt_correction_T_max 0.93
_exptl_absorpt_correction_T_min 0.82
_exptl_absorpt_correction_type multi-scan
_exptl_crystal_colour orange
_exptl_crystal_density_diffrn 1.421
_exptl_crystal_density_method 'not measured'
_exptl_crystal_description lath
_exptl_crystal_F_000 5126
_exptl_crystal_size_max 0.20
_exptl_crystal_size_mid 0.10
_exptl_crystal_size_min 0.04
_refine_diff_density_max 1.206
_refine_diff_density_min -0.675
_refine_diff_density_rms 0.107
_refine_ls_extinction_method none
_refine_ls_goodness_of_fit_ref 1.049
_refine_ls_hydrogen_treatment constr
_refine_ls_matrix_type full
_refine_ls_number_parameters 3225
_refine_ls_number_reflns 33472
_refine_ls_number_restraints 1668
_refine_ls_restrained_S_all 1.043
_refine_ls_R_factor_all 0.0961
_refine_ls_R_factor_gt 0.0625
_refine_ls_shift/su_max 0.001
_refine_ls_shift/su_mean 0.000
_refine_ls_structure_factor_coef Fsqd
_refine_ls_weighting_details 'calc w=1/[\s^2^(Fo^2^)+(0.0835P)^2^+48.5107P] where P=(Fo^2^+2Fc^2^)/3'
_refine_ls_weighting_scheme calc
_refine_ls_wR_factor_gt 0.1601
_refine_ls_wR_factor_ref 0.1907
_reflns_number_gt 23416
_reflns_number_total 33472
_reflns_threshold_expression I>2\s(I)
_cod_data_source_file b205157psup1.cif
_cod_data_source_block ga10b
_cod_original_cell_volume 11697.7(17)
_cod_original_sg_symbol_H-M P-1
_cod_original_formula_sum 'C217 H194.50 Mn14 N55.50 O41'
_cod_database_code 7111236

loop_
_symmetry_equiv_pos_as_xyz
'x, y, z'
'-x, -y, -z'

loop_
_atom_site_label
_atom_site_type_symbol
_atom_site_fract_x
_atom_site_fract_y
_atom_site_fract_z
_atom_site_U_iso_or_equiv
_atom_site_adp_type
_atom_site_occupancy
_atom_site_symmetry_multiplicity
_atom_site_calc_flag
_atom_site_refinement_flags
_atom_site_disorder_assembly
_atom_site_disorder_group
Mn1 Mn 0.49919(4) 0.06527(4) -0.02175(3) 0.0243(2) Uani 1 1 d . . .
Mn2 Mn 0.64728(4) -0.04215(4) -0.00801(3) 0.0270(2) Uani 1 1 d . . .
Mn3 Mn 0.50871(4) 0.03356(4) 0.09718(3) 0.0265(2) Uani 1 1 d . . .
Mn4 Mn 0.51869(5) 0.16695(4) 0.11784(3) 0.0302(2) Uani 1 1 d . . .
Mn5 Mn 0.63407(5) -0.04884(5) 0.19202(3) 0.0316(2) Uani 1 1 d . . .
Mn6 Mn 0.67853(4) 0.02982(4) 0.08454(3) 0.0285(2) Uani 1 1 d . A .
Mn7 Mn 0.81026(4) -0.03420(4) 0.00526(3) 0.0292(2) Uani 1 1 d . . .
O1 O 0.54237(18) -0.00526(17) 0.02808(13) 0.0238(8) Uani 1 1 d . . .
O2 O 0.70096(19) 0.01305(18) 0.00611(14) 0.0267(9) Uani 1 1 d . A .
O3 O 0.60727(19) -0.02537(18) 0.11732(14) 0.0269(9) Uani 1 1 d . A .
O11 O 0.59657(19) 0.02566(18) -0.06789(14) 0.0281(9) Uani 1 1 d . . .
N11 N 0.5705(3) 0.0120(2) -0.14024(18) 0.0309(12) Uani 1 1 d . . .
C11 C 0.6075(3) 0.0315(3) -0.1171(2) 0.0282(14) Uani 1 1 d . . .
N12 N 0.5951(3) 0.0254(3) -0.19057(19) 0.0370(13) Uani 1 1 d . . .
H12 H 0.5794 0.0175 -0.2147 0.044 Uiso 1 1 calc R . .
C12 C 0.6554(3) 0.0569(3) -0.1531(2) 0.0332(15) Uani 1 1 d . . .
H12A H 0.6875 0.0738 -0.1465 0.040 Uiso 1 1 calc R . .
C13 C 0.6457(3) 0.0519(3) -0.1991(2) 0.0363(15) Uani 1 1 d . . .
C14 C 0.6776(4) 0.0725(4) -0.2509(3) 0.0471(18) Uani 1 1 d . . .
C15 C 0.7049(4) 0.1232(4) -0.2606(3) 0.058(2) Uani 1 1 d . . .
H15 H 0.7047 0.1427 -0.2340 0.070 Uiso 1 1 calc R . .
C16 C 0.7325(5) 0.1447(5) -0.3101(4) 0.083(3) Uani 1 1 d . . .
H16 H 0.7505 0.1797 -0.3173 0.100 Uiso 1 1 calc R . .
C17 C 0.7337(6) 0.1155(6) -0.3483(4) 0.099(4) Uani 1 1 d . . .
H17 H 0.7522 0.1309 -0.3819 0.119 Uiso 1 1 calc R . .
C18 C 0.7086(5) 0.0640(5) -0.3389(3) 0.084(3) Uani 1 1 d . . .
H18 H 0.7105 0.0435 -0.3654 0.101 Uiso 1 1 calc R . .
C19 C 0.6804(4) 0.0429(4) -0.2896(3) 0.061(2) Uani 1 1 d . . .
H19 H 0.6629 0.0076 -0.2825 0.073 Uiso 1 1 calc R . .
O21 O 0.43488(19) 0.10503(17) 0.04662(14) 0.0271(9) Uani 1 1 d . . .
N21 N 0.4334(2) 0.1964(2) 0.07266(19) 0.0302(12) Uani 1 1 d . . .
C21 C 0.4089(3) 0.1681(3) 0.0466(2) 0.0289(14) Uani 1 1 d . . .
C22 C 0.3516(3) 0.2134(3) 0.0239(2) 0.0299(14) Uani 1 1 d . A .
H22 H 0.3255 0.2060 0.0031 0.036 Uiso 1 1 calc R . .
N22 N 0.3909(3) 0.2592(2) 0.06667(19) 0.0334(12) Uani 1 1 d . . .
H22A H 0.3956 0.2887 0.0799 0.040 Uiso 1 1 calc R A .
C23 C 0.3412(3) 0.2706(3) 0.0383(2) 0.0295(14) Uani 1 1 d . A .
C24 C 0.2871(3) 0.3334(3) 0.0285(2) 0.0378(16) Uani 1 1 d . . .
C25 C 0.2719(4) 0.3782(3) 0.0584(3) 0.0447(17) Uani 1 1 d U . .
H25 H 0.2962 0.3684 0.0865 0.054 Uiso 1 1 calc R . .
C26 C 0.2214(4) 0.4373(4) 0.0478(3) 0.063(2) Uani 1 1 d U . .
H26 H 0.2116 0.4680 0.0683 0.076 Uiso 1 1 calc R A .
C27 C 0.1856(5) 0.4517(4) 0.0077(4) 0.087(3) Uani 1 1 d U . .
H27 H 0.1513 0.4925 0.0003 0.104 Uiso 1 1 calc R . .
C28 C 0.1997(6) 0.4067(4) -0.0219(4) 0.094(3) Uani 1 1 d U . .
H28 H 0.1749 0.4164 -0.0496 0.113 Uiso 1 1 calc R A .
C29 C 0.2497(5) 0.3476(4) -0.0110(4) 0.080(3) Uani 1 1 d U . .
H29 H 0.2584 0.3165 -0.0310 0.096 Uiso 1 1 calc R . .
O31 O 0.5808(2) 0.10753(19) 0.06240(14) 0.0290(9) Uani 1 1 d . A .
N31 N 0.5501(2) 0.1285(2) -0.01867(17) 0.0269(11) Uani 1 1 d . . .
C31 C 0.5870(3) 0.1350(3) 0.0133(2) 0.0263(13) Uani 1 1 d . . .
N32 N 0.5709(3) 0.1609(2) -0.06533(18) 0.0337(12) Uani 1 1 d . . .
H32 H 0.5538 0.1655 -0.0932 0.040 Uiso 1 1 calc R A .
C32 C 0.6308(3) 0.1704(3) -0.0140(2) 0.0320(14) Uani 1 1 d . A .
H32A H 0.6617 0.1820 -0.0003 0.038 Uiso 1 1 calc R . .
C33 C 0.6210(3) 0.1851(3) -0.0634(2) 0.0334(15) Uani 1 1 d . A .
C34 C 0.6547(4) 0.2173(3) -0.1100(2) 0.0407(17) Uani 1 1 d . . .
C35 C 0.7177(5) 0.2215(4) -0.1109(3) 0.071(3) Uani 1 1 d . . .
H35 H 0.7388 0.2062 -0.0807 0.086 Uiso 1 1 calc R . .
C36 C 0.7523(6) 0.2482(5) -0.1556(4) 0.098(4) Uani 1 1 d . . .
H36 H 0.7972 0.2494 -0.1558 0.118 Uiso 1 1 calc R A .
C37 C 0.7224(7) 0.2721(5) -0.1983(4) 0.089(3) Uani 1 1 d . . .
H37 H 0.7456 0.2914 -0.2283 0.107 Uiso 1 1 calc R . .
C38 C 0.6592(7) 0.2686(4) -0.1985(3) 0.084(3) Uani 1 1 d . . .
H38 H 0.6388 0.2839 -0.2290 0.101 Uiso 1 1 calc R A .
C39 C 0.6243(5) 0.2426(4) -0.1540(3) 0.069(3) Uani 1 1 d . . .
H39 H 0.5791 0.2422 -0.1538 0.083 Uiso 1 1 calc R . .
O41 O 0.4897(2) 0.08561(19) 0.15638(14) 0.0308(9) Uani 1 1 d . A .
N41 N 0.5333(3) 0.0065(3) 0.22520(18) 0.0383(13) Uani 1 1 d . A .
C41 C 0.4849(3) 0.0596(3) 0.2064(2) 0.0340(15) Uani 1 1 d . . .
N42 N 0.5101(3) -0.0080(3) 0.27582(19) 0.0457(15) Uani 1 1 d . . .
H42 H 0.5328 -0.0406 0.2977 0.055 Uiso 1 1 calc R A .
C42 C 0.4303(3) 0.0783(3) 0.2440(2) 0.0391(16) Uani 1 1 d . A .
H42A H 0.3896 0.1142 0.2403 0.047 Uiso 1 1 calc R . .
C43 C 0.4482(3) 0.0337(3) 0.2879(2) 0.0415(16) Uani 1 1 d . A .
C44 C 0.4122(4) 0.0282(4) 0.3401(3) 0.0489(19) Uani 1 1 d . . .
C45 C 0.3498(4) 0.0745(4) 0.3515(3) 0.059(2) Uani 1 1 d . A .
H45 H 0.3302 0.1091 0.3254 0.070 Uiso 1 1 calc R . .
C46 C 0.3164(4) 0.0702(4) 0.4003(3) 0.070(3) Uani 1 1 d . . .
H46 H 0.2739 0.1020 0.4078 0.084 Uiso 1 1 calc R A .
C47 C 0.3447(4) 0.0197(4) 0.4385(3) 0.064(2) Uani 1 1 d . A .
H47 H 0.3218 0.0173 0.4723 0.077 Uiso 1 1 calc R . .
C48 C 0.4059(4) -0.0270(4) 0.4277(3) 0.062(2) Uani 1 1 d . . .
H48 H 0.4249 -0.0620 0.4538 0.074 Uiso 1 1 calc R A .
C49 C 0.4397(4) -0.0228(4) 0.3787(3) 0.055(2) Uani 1 1 d . A .
H49 H 0.4819 -0.0550 0.3713 0.066 Uiso 1 1 calc R . .
O51 O 0.6671(4) 0.0384(4) 0.1620(3) 0.0328(16) Uani 0.70 1 d PDU A 1
N51 N 0.6000(5) 0.1436(6) 0.1679(4) 0.0359(19) Uani 0.70 1 d PDU A 1
C51 C 0.6450(5) 0.0857(5) 0.1854(4) 0.0385(18) Uani 0.70 1 d PDU A 1
N52 N 0.5902(5) 0.1799(5) 0.2036(4) 0.046(2) Uani 0.70 1 d PDU A 1
H52 H 0.5627 0.2200 0.2019 0.056 Uiso 0.70 1 calc PR A 1
C52 C 0.6644(4) 0.0851(5) 0.2320(3) 0.045(2) Uani 0.70 1 d PDU A 1
H52A H 0.6953 0.0505 0.2520 0.054 Uiso 0.70 1 calc PR A 1
C53 C 0.6286(4) 0.1457(5) 0.2418(3) 0.0460(19) Uani 0.70 1 d PDU A 1
C54 C 0.6269(5) 0.1739(5) 0.2848(4) 0.061(2) Uani 0.70 1 d PDU A 1
C55 C 0.5800(6) 0.2326(5) 0.2910(4) 0.067(2) Uani 0.70 1 d PDU A 1
H55 H 0.5490 0.2564 0.2668 0.081 Uiso 0.70 1 calc PR A 1
C56 C 0.5781(7) 0.2568(6) 0.3327(4) 0.086(3) Uani 0.70 1 d PDU A 1
H56 H 0.5457 0.2972 0.3377 0.103 Uiso 0.70 1 calc PR A 1
C57 C 0.6249(6) 0.2205(6) 0.3677(5) 0.095(3) Uani 0.70 1 d PDU A 1
H57 H 0.6244 0.2372 0.3961 0.114 Uiso 0.70 1 calc PR A 1
C58 C 0.6713(7) 0.1616(7) 0.3619(5) 0.099(4) Uani 0.70 1 d PDU A 1
H58 H 0.7018 0.1370 0.3861 0.118 Uiso 0.70 1 calc PR A 1
C59 C 0.6723(6) 0.1391(6) 0.3201(4) 0.083(3) Uani 0.70 1 d PDU A 1
H59 H 0.7049 0.0988 0.3151 0.100 Uiso 0.70 1 calc PR A 1
O51' O 0.6556(10) 0.0363(9) 0.1664(7) 0.031(3) Uani 0.30 1 d PDU A 2
N51' N 0.5927(12) 0.1407(12) 0.1718(9) 0.033(3) Uani 0.30 1 d PDU A 2
C51' C 0.6470(11) 0.0873(10) 0.1860(6) 0.038(3) Uani 0.30 1 d PDU A 2
N52' N 0.5933(12) 0.1873(11) 0.1959(8) 0.045(3) Uani 0.30 1 d PDU A 2
H52' H 0.5634 0.2264 0.1926 0.054 Uiso 0.30 1 calc PR A 2
C52' C 0.6801(10) 0.1028(9) 0.2192(7) 0.041(3) Uani 0.30 1 d PDU A 2
H52B H 0.7195 0.0746 0.2346 0.049 Uiso 0.30 1 calc PR A 2
C53' C 0.6453(9) 0.1662(9) 0.2253(5) 0.047(3) Uani 0.30 1 d PDU A 2
C54' C 0.6534(9) 0.2098(9) 0.2543(5) 0.062(3) Uani 0.30 1 d PDU A 2
C55' C 0.5999(11) 0.2630(10) 0.2653(7) 0.072(4) Uani 0.30 1 d PDU A 2
H55' H 0.5569 0.2716 0.2543 0.086 Uiso 0.30 1 calc PR A 2
C56' C 0.6058(13) 0.3044(11) 0.2917(8) 0.081(4) Uani 0.30 1 d PDU A 2
H56' H 0.5678 0.3407 0.2987 0.098 Uiso 0.30 1 calc PR A 2
C57' C 0.6695(12) 0.2915(11) 0.3081(7) 0.084(5) Uani 0.30 1 d PDU A 2
H57' H 0.6755 0.3190 0.3265 0.100 Uiso 0.30 1 calc PR A 2
C58' C 0.7233(12) 0.2381(11) 0.2968(8) 0.082(5) Uani 0.30 1 d PDU A 2
H58' H 0.7666 0.2292 0.3075 0.098 Uiso 0.30 1 calc PR A 2
C59' C 0.7158(11) 0.1976(10) 0.2707(7) 0.069(4) Uani 0.30 1 d PDU A 2
H59' H 0.7535 0.1611 0.2638 0.083 Uiso 0.30 1 calc PR A 2
O61 O 0.7679(2) -0.05409(19) 0.08602(15) 0.0343(10) Uani 1 1 d . A .
N61 N 0.7389(3) -0.1059(2) 0.16796(18) 0.0336(12) Uani 1 1 d . A .
C61 C 0.7841(3) -0.1018(3) 0.1254(2) 0.0313(14) Uani 1 1 d . . .
N62 N 0.7717(3) -0.1611(3) 0.19988(19) 0.0371(13) Uani 1 1 d . . .
H62 H 0.7533 -0.1756 0.2304 0.045 Uiso 1 1 calc R A .
C62 C 0.8448(3) -0.1538(3) 0.1307(2) 0.0357(15) Uani 1 1 d . A .
H62A H 0.8844 -0.1621 0.1062 0.043 Uiso 1 1 calc R . .
C63 C 0.8358(3) -0.1906(3) 0.1787(2) 0.0341(15) Uani 1 1 d . A .
C64 C 0.8803(3) -0.2513(3) 0.2059(2) 0.0375(16) Uani 1 1 d . . .
C65 C 0.8543(4) -0.2886(3) 0.2481(2) 0.0461(18) Uani 1 1 d . A .
H65 H 0.8066 -0.2751 0.2604 0.055 Uiso 1 1 calc R . .
C66 C 0.8975(4) -0.3457(3) 0.2727(3) 0.0481(18) Uani 1 1 d . . .
H66 H 0.8792 -0.3712 0.3016 0.058 Uiso 1 1 calc R A .
C67 C 0.9654(4) -0.3654(4) 0.2560(3) 0.0512(19) Uani 1 1 d . A .
H67 H 0.9946 -0.4045 0.2731 0.061 Uiso 1 1 calc R . .
C68 C 0.9925(4) -0.3284(4) 0.2137(3) 0.061(2) Uani 1 1 d . . .
H68 H 1.0403 -0.3421 0.2019 0.074 Uiso 1 1 calc R A .
C69 C 0.9496(4) -0.2717(4) 0.1888(3) 0.056(2) Uani 1 1 d . A .
H69 H 0.9681 -0.2465 0.1598 0.067 Uiso 1 1 calc R . .
O71 O 0.8344(2) 0.0513(2) 0.01149(17) 0.0412(11) Uani 1 1 d . A .
N71 N 0.7401(3) 0.0970(3) 0.06656(19) 0.0361(13) Uani 1 1 d . . .
C71 C 0.7978(3) 0.0994(3) 0.0349(2) 0.0375(16) Uani 1 1 d . A .
N72 N 0.7176(3) 0.1531(3) 0.0844(2) 0.0441(14) Uani 1 1 d . A .
H72 H 0.6814 0.1631 0.1073 0.053 Uiso 1 1 calc R . .
C72 C 0.8091(4) 0.1577(4) 0.0312(3) 0.058(2) Uani 1 1 d . . .
H72A H 0.8457 0.1718 0.0108 0.070 Uiso 1 1 calc R A .
C73 C 0.7571(4) 0.1906(4) 0.0629(3) 0.060(2) Uani 1 1 d . A .
C74 C 0.7415(5) 0.2540(6) 0.0750(5) 0.107(3) Uani 1 1 d U . .
C75 C 0.7660(6) 0.3014(6) 0.0422(6) 0.118(3) Uani 1 1 d U A .
H75 H 0.7946 0.2916 0.0118 0.141 Uiso 1 1 calc R . .
C76 C 0.7505(7) 0.3636(7) 0.0518(7) 0.142(4) Uani 1 1 d U . .
H76 H 0.7689 0.3946 0.0287 0.170 Uiso 1 1 calc R A .
C77 C 0.7081(7) 0.3782(7) 0.0952(7) 0.146(4) Uani 1 1 d U A .
H77 H 0.6950 0.4204 0.1018 0.176 Uiso 1 1 calc R . .
C78 C 0.6844(7) 0.3309(7) 0.1296(7) 0.144(4) Uani 1 1 d U . .
H78 H 0.6575 0.3401 0.1606 0.172 Uiso 1 1 calc R A .
C79 C 0.6999(6) 0.2702(7) 0.1187(6) 0.122(3) Uani 1 1 d U A .
H79 H 0.6815 0.2392 0.1419 0.146 Uiso 1 1 calc R . .
O81 O 0.8158(2) -0.12806(19) -0.00622(15) 0.0326(10) Uani 1 1 d . B .
N81 N 0.7286(2) -0.0991(2) -0.05604(18) 0.0282(11) Uani 1 1 d . B .
C81 C 0.7908(3) -0.1377(3) -0.0428(2) 0.0348(15) Uani 1 1 d . . .
N82 N 0.7203(2) -0.1223(2) -0.09505(18) 0.0305(12) Uani 1 1 d . . .
H82 H 0.6846 -0.1048 -0.1120 0.037 Uiso 1 1 calc R B .
C82 C 0.8200(3) -0.1849(3) -0.0720(2) 0.0365(15) Uani 1 1 d . B .
H82A H 0.8635 -0.2175 -0.0699 0.044 Uiso 1 1 calc R . .
C83 C 0.7736(3) -0.1751(3) -0.1043(2) 0.0358(15) Uani 1 1 d . B .
C84 C 0.7736(3) -0.2124(3) -0.1406(2) 0.0384(16) Uani 1 1 d . . .
C85 C 0.8342(4) -0.2593(4) -0.1544(3) 0.054(2) Uani 1 1 d . B .
H85 H 0.8754 -0.2644 -0.1422 0.065 Uiso 1 1 calc R . .
C86 C 0.8351(4) -0.2983(4) -0.1856(3) 0.060(2) Uani 1 1 d . . .
H86 H 0.8768 -0.3301 -0.1947 0.072 Uiso 1 1 calc R B .
C87 C 0.7758(4) -0.2913(4) -0.2035(3) 0.0517(19) Uani 1 1 d . B .
H87 H 0.7760 -0.3192 -0.2241 0.062 Uiso 1 1 calc R . .
C88 C 0.7164(4) -0.2439(4) -0.1915(3) 0.0464(18) Uani 1 1 d . . .
H88 H 0.6758 -0.2377 -0.2050 0.056 Uiso 1 1 calc R B .
C89 C 0.7154(3) -0.2055(4) -0.1601(3) 0.0449(17) Uani 1 1 d . B .
H89 H 0.6736 -0.1734 -0.1515 0.054 Uiso 1 1 calc R . .
O91 O 0.54129(19) -0.13079(18) 0.07694(14) 0.0269(9) Uani 1 1 d . . .
N91 N 0.6539(2) -0.1270(2) 0.05567(18) 0.0277(11) Uani 1 1 d . . .
C91 C 0.6078(3) -0.1579(3) 0.0796(2) 0.0265(13) Uani 1 1 d . . .
N92 N 0.7170(2) -0.1704(2) 0.06654(18) 0.0288(11) Uani 1 1 d . . .
H92 H 0.7564 -0.1627 0.0553 0.035 Uiso 1 1 calc R . .
C92 C 0.6413(3) -0.2202(3) 0.1062(2) 0.0312(14) Uani 1 1 d . . .
H92A H 0.6207 -0.2514 0.1265 0.037 Uiso 1 1 calc R . .
C93 C 0.7108(3) -0.2259(3) 0.0965(2) 0.0304(14) Uani 1 1 d . . .
C94 C 0.7726(3) -0.2806(3) 0.1123(2) 0.0333(15) Uani 1 1 d . . .
C95 C 0.8382(3) -0.2814(3) 0.0883(3) 0.0452(17) Uani 1 1 d . . .
H95 H 0.8439 -0.2471 0.0611 0.054 Uiso 1 1 calc R . .
C96 C 0.8953(4) -0.3320(4) 0.1040(3) 0.056(2) Uani 1 1 d . . .
H96 H 0.9400 -0.3322 0.0875 0.067 Uiso 1 1 calc R . .
C97 C 0.8877(4) -0.3820(4) 0.1433(3) 0.055(2) Uani 1 1 d . . .
H97 H 0.9270 -0.4161 0.1545 0.067 Uiso 1 1 calc R . .
C98 C 0.8234(4) -0.3823(4) 0.1662(3) 0.057(2) Uani 1 1 d . . .
H98 H 0.8180 -0.4173 0.1929 0.069 Uiso 1 1 calc R . .
C99 C 0.7653(4) -0.3316(3) 0.1508(3) 0.0467(18) Uani 1 1 d . . .
H99 H 0.7207 -0.3323 0.1668 0.056 Uiso 1 1 calc R . .
N101 N 0.8268(11) 0.0079(10) -0.0819(6) 0.040(3) Uani 0.50 1 d PDU B 1
O101 O 0.8678(10) 0.0949(11) -0.0874(10) 0.062(4) Uani 0.50 1 d PDU B 1
H101 H 0.8508 0.0916 -0.0567 0.092 Uiso 0.50 1 calc PR B 1
C101 C 0.8581(7) 0.0502(9) -0.1066(7) 0.045(2) Uani 0.50 1 d PDU B 1
N102 N 0.8301(12) -0.0256(10) -0.1178(7) 0.045(2) Uani 0.50 1 d PDU B 1
H102 H 0.8127 -0.0574 -0.1119 0.053 Uiso 0.50 1 calc PR B 1
C102 C 0.8814(8) 0.0449(7) -0.1576(6) 0.053(3) Uani 0.50 1 d PDU B 1
H10A H 0.9050 0.0705 -0.1826 0.063 Uiso 0.50 1 calc PR B 1
C103 C 0.8629(6) -0.0044(7) -0.1634(6) 0.050(2) Uani 0.50 1 d PDU B 1
C104 C 0.8739(6) -0.0325(6) -0.2083(5) 0.060(2) Uani 0.50 1 d PDU B 1
C105 C 0.8279(8) -0.0599(6) -0.2142(6) 0.060(3) Uani 0.50 1 d PDU B 1
H105 H 0.7888 -0.0603 -0.1896 0.071 Uiso 0.50 1 calc PR B 1
C106 C 0.8386(9) -0.0874(7) -0.2565(6) 0.068(3) Uani 0.50 1 d PDU B 1
H106 H 0.8065 -0.1063 -0.2603 0.081 Uiso 0.50 1 calc PR B 1
C107 C 0.8939(8) -0.0872(7) -0.2916(6) 0.075(3) Uani 0.50 1 d PDU B 1
H107 H 0.9006 -0.1059 -0.3202 0.090 Uiso 0.50 1 calc PR B 1
C108 C 0.9415(8) -0.0595(7) -0.2862(5) 0.077(3) Uani 0.50 1 d PDU B 1
H108 H 0.9806 -0.0596 -0.3111 0.092 Uiso 0.50 1 calc PR B 1
C109 C 0.9319(8) -0.0322(6) -0.2453(5) 0.069(3) Uani 0.50 1 d PDU B 1
H109 H 0.9640 -0.0131 -0.2418 0.082 Uiso 0.50 1 calc PR B 1
N10A N 0.8337(11) 0.0019(10) -0.0820(6) 0.038(2) Uani 0.50 1 d PDU B 2
O10A O 0.8533(9) 0.0964(11) -0.0839(11) 0.066(4) Uani 0.50 1 d PDU B 2
H10B H 0.8456 0.0829 -0.0525 0.099 Uiso 0.50 1 calc PR B 2
C10A C 0.8489(6) 0.0541(9) -0.1088(7) 0.046(3) Uani 0.50 1 d PDU B 2
N10B N 0.8336(11) -0.0282(10) -0.1191(7) 0.045(2) Uani 0.50 1 d PDU B 2
H10B' H 0.8248 -0.0649 -0.1126 0.053 Uiso 0.50 1 calc PR B 2
C10B C 0.8585(7) 0.0580(8) -0.1615(6) 0.049(3) Uani 0.50 1 d PDU B 2
H10C H 0.8696 0.0911 -0.1876 0.059 Uiso 0.50 1 calc PR B 2
C10C C 0.8485(5) 0.0037(8) -0.1669(6) 0.050(2) Uani 0.50 1 d PDU B 2
C10D C 0.8505(4) -0.0233(7) -0.2107(5) 0.059(3) Uani 0.50 1 d PDU B 2
C10E C 0.8600(6) 0.0110(7) -0.2594(5) 0.073(3) Uani 0.50 1 d PDU B 2
H10E H 0.8653 0.0524 -0.2651 0.088 Uiso 0.50 1 calc PR B 2
C10F C 0.8619(7) -0.0154(8) -0.3006(6) 0.082(3) Uani 0.50 1 d PDU B 2
H10F H 0.8686 0.0088 -0.3340 0.098 Uiso 0.50 1 calc PR B 2
C10G C 0.8546(6) -0.0743(9) -0.2944(6) 0.083(3) Uani 0.50 1 d PDU B 2
H10G H 0.8560 -0.0913 -0.3228 0.099 Uiso 0.50 1 calc PR B 2
C10H C 0.8452(8) -0.1090(8) -0.2452(6) 0.073(3) Uani 0.50 1 d PDU B 2
H10H H 0.8401 -0.1505 -0.2397 0.088 Uiso 0.50 1 calc PR B 2
C10I C 0.8431(7) -0.0835(7) -0.2046(6) 0.064(3) Uani 0.50 1 d PDU B 2
H10I H 0.8363 -0.1079 -0.1713 0.077 Uiso 0.50 1 calc PR B 2
O111 O 0.9525(2) -0.0183(3) 0.05032(19) 0.0542(13) Uani 1 1 d . B .
H111 H 0.9161 0.0080 0.0396 0.081 Uiso 1 1 calc R . .
N111 N 0.9193(3) -0.0855(3) 0.0164(2) 0.0374(13) Uani 1 1 d . B .
C111 C 0.9628(4) -0.0765(4) 0.0402(3) 0.0458(18) Uani 1 1 d . . .
N112 N 0.9466(3) -0.1492(3) 0.0130(2) 0.0425(14) Uani 1 1 d . . .
H112 H 0.9283 -0.1683 -0.0017 0.051 Uiso 1 1 calc R B .
C112 C 1.0174(3) -0.1336(4) 0.0522(3) 0.056(2) Uani 1 1 d . B .
H11A H 1.0551 -0.1390 0.0689 0.067 Uiso 1 1 calc R . .
C113 C 1.0052(3) -0.1796(4) 0.0350(3) 0.0497(19) Uani 1 1 d . B .
C114 C 1.0415(4) -0.2483(4) 0.0375(3) 0.068(2) Uani 1 1 d U . .
C115 C 1.0365(5) -0.2805(4) 0.0036(4) 0.085(3) Uani 1 1 d U B .
H115 H 1.0109 -0.2567 -0.0238 0.102 Uiso 1 1 calc R . .
C116 C 1.0672(6) -0.3466(5) 0.0076(5) 0.109(3) Uani 1 1 d U . .
H116 H 1.0627 -0.3679 -0.0165 0.131 Uiso 1 1 calc R B .
C117 C 1.1036(7) -0.3799(6) 0.0466(5) 0.127(4) Uani 1 1 d U B .
H117 H 1.1243 -0.4252 0.0500 0.152 Uiso 1 1 calc R . .
C118 C 1.1115(6) -0.3510(6) 0.0808(5) 0.116(4) Uani 1 1 d U . .
H118 H 1.1380 -0.3757 0.1076 0.139 Uiso 1 1 calc R B .
C119 C 1.0805(5) -0.2844(5) 0.0767(4) 0.097(3) Uani 1 1 d U B .
H119 H 1.0861 -0.2637 0.1007 0.116 Uiso 1 1 calc R . .
O231 O 0.6629(2) -0.0843(2) 0.27042(16) 0.0451(12) Uani 1 1 d . A .
N231 N 0.6513(3) -0.1344(3) 0.3020(2) 0.0469(15) Uani 1 1 d . . .
O232 O 0.6930(3) -0.1887(2) 0.30038(18) 0.0528(13) Uani 1 1 d . A .
O233 O 0.5983(3) -0.1256(3) 0.33278(19) 0.0675(16) Uani 1 1 d . A .
O241 O 0.4501(2) 0.2351(2) 0.16652(17) 0.0438(11) Uani 1 1 d . A .
N241 N 0.4488(3) 0.2936(3) 0.1596(2) 0.0520(16) Uani 1 1 d . . .
O242 O 0.4879(3) 0.3062(3) 0.1811(2) 0.0680(16) Uani 1 1 d . A .
O243 O 0.4097(3) 0.3369(3) 0.1316(2) 0.0592(14) Uani 1 1 d . A .
N271 N 0.5520(3) 0.2537(3) 0.0742(2) 0.0441(14) Uani 1 1 d U A .
C271 C 0.5623(5) 0.2985(5) 0.0528(4) 0.074(2) Uani 1 1 d U . .
C272 C 0.5782(8) 0.3572(7) 0.0201(7) 0.152(5) Uani 1 1 d U A .
N281 N 0.5898(3) -0.1350(3) 0.2124(2) 0.0438(14) Uani 1 1 d . A .
C281 C 0.5500(4) -0.1573(3) 0.2080(2) 0.0414(17) Uani 1 1 d . . .
C282 C 0.5012(4) -0.1854(4) 0.2002(3) 0.0492(18) Uani 1 1 d . A .
Mn8 Mn 0.98493(4) 0.54423(4) 0.45276(3) 0.0314(2) Uani 1 1 d . . .
Mn9 Mn 0.89503(5) 0.58812(4) 0.55422(3) 0.0330(2) Uani 1 1 d . . .
Mn10 Mn 0.88311(5) 0.45967(4) 0.48719(3) 0.0329(2) Uani 1 1 d . . .
Mn11 Mn 0.77983(5) 0.51680(5) 0.39880(3) 0.0344(2) Uani 1 1 d . . .
Mn12 Mn 0.72914(5) 0.44472(4) 0.57755(3) 0.0364(2) Uani 1 1 d . . .
Mn13 Mn 0.73880(5) 0.58286(4) 0.51988(3) 0.0307(2) Uani 1 1 d . C .
Mn14 Mn 0.72495(4) 0.69625(4) 0.57769(3) 0.0299(2) Uani 1 1 d . C .
O4 O 0.93702(19) 0.50947(19) 0.51368(14) 0.0315(10) Uani 1 1 d . . .
O5 O 0.80107(19) 0.64052(19) 0.52707(14) 0.0301(9) Uani 1 1 d . . .
O6 O 0.8076(2) 0.48726(19) 0.54831(14) 0.0333(10) Uani 1 1 d . C .
N121 N 1.0600(3) 0.6439(3) 0.4868(2) 0.0417(14) Uani 1 1 d . . .
O121 O 0.9584(2) 0.6238(2) 0.49232(15) 0.0361(10) Uani 1 1 d . . .
C121 C 0.9928(3) 0.6650(3) 0.4819(2) 0.0367(16) Uani 1 1 d . C .
C122 C 0.9701(4) 0.7313(3) 0.4627(3) 0.058(2) Uani 1 1 d . . .
H122 H 0.9251 0.7573 0.4555 0.069 Uiso 1 1 calc R C .
N122 N 1.0799(3) 0.6978(3) 0.4718(2) 0.0527(16) Uani 1 1 d . . .
H12B H 1.1216 0.6985 0.4720 0.063 Uiso 1 1 calc R C .
C123 C 1.0260(4) 0.7507(3) 0.4565(3) 0.065(3) Uani 1 1 d . C .
C124 C 1.0344(6) 0.8141(4) 0.4362(5) 0.094(4) Uani 1 1 d U . .
C125 C 0.9860(8) 0.8607(5) 0.4062(6) 0.146(5) Uani 1 1 d U C .
H125 H 0.9481 0.8509 0.4002 0.175 Uiso 1 1 calc R . .
C126 C 0.9937(10) 0.9218(7) 0.3852(7) 0.172(5) Uani 1 1 d U . .
H126 H 0.9666 0.9527 0.3607 0.206 Uiso 1 1 calc R C .
C127 C 1.0482(10) 0.9340(8) 0.4047(8) 0.175(5) Uani 1 1 d U C .
H127 H 1.0485 0.9773 0.3971 0.210 Uiso 1 1 calc R . .
C128 C 1.0982(9) 0.8890(7) 0.4326(7) 0.167(4) Uani 1 1 d U . .
H128 H 1.1358 0.8979 0.4399 0.200 Uiso 1 1 calc R C .
C129 C 1.0872(8) 0.8272(6) 0.4494(6) 0.138(4) Uani 1 1 d U C .
H129 H 1.1177 0.7939 0.4706 0.165 Uiso 1 1 calc R . .
O131 O 0.9604(2) 0.4727(2) 0.42060(14) 0.0343(10) Uani 1 1 d . C .
N131 N 0.8867(3) 0.4951(3) 0.35956(18) 0.0371(13) Uani 1 1 d . C .
C131 C 0.9497(3) 0.4809(3) 0.3727(2) 0.0331(15) Uani 1 1 d . . .
N132 N 0.8983(3) 0.4934(3) 0.30902(19) 0.0401(14) Uani 1 1 d . . .
H132 H 0.8655 0.5008 0.2908 0.048 Uiso 1 1 calc R C .
C132 C 1.0002(3) 0.4728(3) 0.3300(2) 0.0357(15) Uani 1 1 d . C .
H13A H 1.0482 0.4646 0.3287 0.043 Uiso 1 1 calc R . .
C133 C 0.9657(3) 0.4791(3) 0.2905(2) 0.0377(16) Uani 1 1 d . C .
C134 C 0.9917(3) 0.4718(3) 0.2377(2) 0.0390(16) Uani 1 1 d . . .
C135 C 0.9574(4) 0.4518(4) 0.2104(3) 0.052(2) Uani 1 1 d . C .
H135 H 0.9160 0.4425 0.2258 0.063 Uiso 1 1 calc R . .
C136 C 0.9833(5) 0.4453(4) 0.1606(3) 0.064(2) Uani 1 1 d . . .
H136 H 0.9592 0.4324 0.1417 0.076 Uiso 1 1 calc R C .
C137 C 1.0445(5) 0.4577(4) 0.1389(3) 0.071(3) Uani 1 1 d . C .
H137 H 1.0625 0.4531 0.1050 0.086 Uiso 1 1 calc R . .
C138 C 1.0794(4) 0.4765(4) 0.1658(3) 0.060(2) Uani 1 1 d . . .
H138 H 1.1214 0.4847 0.1506 0.072 Uiso 1 1 calc R C .
C139 C 1.0535(4) 0.4834(4) 0.2150(2) 0.0482(19) Uani 1 1 d . C .
H139 H 1.0779 0.4962 0.2337 0.058 Uiso 1 1 calc R . .
O141 O 0.8075(2) 0.56680(19) 0.44488(15) 0.0326(10) Uani 1 1 d . C .
N141 N 0.9003(3) 0.6056(2) 0.41641(18) 0.0321(12) Uani 1 1 d . . .
C141 C 0.8324(3) 0.6148(3) 0.4220(2) 0.0311(14) Uani 1 1 d . C .
N142 N 0.9082(3) 0.6641(2) 0.39201(18) 0.0360(13) Uani 1 1 d . C .
H142 H 0.9481 0.6713 0.3837 0.043 Uiso 1 1 calc R . .
C142 C 0.7979(3) 0.6797(3) 0.4007(2) 0.0352(15) Uani 1 1 d . . .
H14A H 0.7498 0.6988 0.3996 0.042 Uiso 1 1 calc R C .
C143 C 0.8471(3) 0.7098(3) 0.3821(2) 0.0361(15) Uani 1 1 d . C .
C144 C 0.8446(3) 0.7761(3) 0.3574(2) 0.0409(17) Uani 1 1 d . . .
C145 C 0.7888(4) 0.8268(3) 0.3677(3) 0.0474(18) Uani 1 1 d . C .
H145 H 0.7501 0.8192 0.3901 0.057 Uiso 1 1 calc R . .
C146 C 0.7879(4) 0.8898(4) 0.3457(3) 0.063(2) Uani 1 1 d . . .
H146 H 0.7481 0.9247 0.3526 0.076 Uiso 1 1 calc R C .
C147 C 0.8434(5) 0.9020(4) 0.3143(3) 0.074(3) Uani 1 1 d . C .
H147 H 0.8435 0.9452 0.3011 0.088 Uiso 1 1 calc R . .
C148 C 0.8998(5) 0.8509(4) 0.3018(4) 0.084(3) Uani 1 1 d . . .
H148 H 0.9377 0.8591 0.2785 0.100 Uiso 1 1 calc R C .
C149 C 0.9010(4) 0.7876(4) 0.3231(3) 0.065(2) Uani 1 1 d . C .
H149 H 0.9395 0.7525 0.3146 0.078 Uiso 1 1 calc R . .
O151 O 0.8173(5) 0.4353(5) 0.4528(7) 0.0349(19) Uani 0.70 1 d PDU C 1
N151 N 0.7636(6) 0.3803(5) 0.5241(5) 0.0371(19) Uani 0.70 1 d PDU C 1
C151 C 0.7925(4) 0.3870(5) 0.4750(5) 0.042(2) Uani 0.70 1 d PDU C 1
N152 N 0.7448(5) 0.3262(5) 0.5332(4) 0.041(2) Uani 0.70 1 d PDU C 1
H152 H 0.7249 0.3103 0.5627 0.049 Uiso 0.70 1 calc PR C 1
C152 C 0.7913(4) 0.3373(4) 0.4541(4) 0.041(2) Uani 0.70 1 d PDU C 1
H15A H 0.8086 0.3308 0.4205 0.049 Uiso 0.70 1 calc PR C 1
C153 C 0.7600(4) 0.2997(4) 0.4922(4) 0.0429(19) Uani 0.70 1 d PDU C 1
C154 C 0.7437(4) 0.2405(4) 0.4941(4) 0.048(2) Uani 0.70 1 d PDU C 1
C155 C 0.7839(6) 0.1997(5) 0.4622(4) 0.062(3) Uani 0.70 1 d PDU C 1
H155 H 0.8207 0.2103 0.4390 0.074 Uiso 0.70 1 calc PR C 1
C156 C 0.7705(7) 0.1428(5) 0.4640(4) 0.070(3) Uani 0.70 1 d PDU C 1
H156 H 0.7991 0.1136 0.4430 0.084 Uiso 0.70 1 calc PR C 1
C157 C 0.7150(6) 0.1292(5) 0.4966(4) 0.071(3) Uani 0.70 1 d PDU C 1
H157 H 0.7040 0.0920 0.4965 0.085 Uiso 0.70 1 calc PR C 1
C158 C 0.6760(7) 0.1693(5) 0.5291(4) 0.067(3) Uani 0.70 1 d PDU C 1
H158 H 0.6400 0.1583 0.5530 0.080 Uiso 0.70 1 calc PR C 1
C159 C 0.6891(6) 0.2255(5) 0.5269(4) 0.057(2) Uani 0.70 1 d PDU C 1
H159 H 0.6604 0.2543 0.5481 0.069 Uiso 0.70 1 calc PR C 1
O15A O 0.8140(11) 0.4276(11) 0.4561(17) 0.035(3) Uani 0.30 1 d PDU C 2
N15A N 0.7610(14) 0.3708(12) 0.5248(11) 0.040(3) Uani 0.30 1 d PDU C 2
C15A C 0.7804(9) 0.3844(9) 0.4739(11) 0.039(3) Uani 0.30 1 d PDU C 2
N15B N 0.7288(13) 0.3261(12) 0.5303(8) 0.043(3) Uani 0.30 1 d PDU C 2
H15B H 0.7106 0.3085 0.5599 0.051 Uiso 0.30 1 calc PR C 2
C15B C 0.7602(8) 0.3488(9) 0.4494(8) 0.039(3) Uani 0.30 1 d PDU C 2
H15C H 0.7677 0.3500 0.4140 0.047 Uiso 0.30 1 calc PR C 2
C15C C 0.7272(7) 0.3115(7) 0.4867(8) 0.045(3) Uani 0.30 1 d PDU C 2
C15D C 0.6944(7) 0.2637(7) 0.4849(7) 0.056(3) Uani 0.30 1 d PDU C 2
C15E C 0.6959(10) 0.2496(9) 0.4390(7) 0.064(4) Uani 0.30 1 d PDU C 2
H15E H 0.7179 0.2706 0.4092 0.077 Uiso 0.30 1 calc PR C 2
C15F C 0.6659(11) 0.2054(10) 0.4351(8) 0.072(4) Uani 0.30 1 d PDU C 2
H15F H 0.6675 0.1964 0.4030 0.087 Uiso 0.30 1 calc PR C 2
C15G C 0.6336(10) 0.1747(9) 0.4782(8) 0.073(4) Uani 0.30 1 d PDU C 2
H15G H 0.6128 0.1444 0.4763 0.087 Uiso 0.30 1 calc PR C 2
C15H C 0.6324(12) 0.1892(11) 0.5245(8) 0.067(4) Uani 0.30 1 d PDU C 2
H15H H 0.6105 0.1684 0.5544 0.080 Uiso 0.30 1 calc PR C 2
C15I C 0.6621(11) 0.2328(10) 0.5278(8) 0.063(4) Uani 0.30 1 d PDU C 2
H15I H 0.6605 0.2419 0.5598 0.075 Uiso 0.30 1 calc PR C 2
O161 O 0.6802(2) 0.5212(2) 0.51920(15) 0.0363(10) Uani 1 1 d . C .
N161 N 0.6717(3) 0.5236(3) 0.43598(19) 0.0373(13) Uani 1 1 d . C .
C161 C 0.6532(3) 0.5067(3) 0.4870(2) 0.0352(15) Uani 1 1 d . . .
N162 N 0.6330(3) 0.5021(3) 0.4141(2) 0.0388(13) Uani 1 1 d . . .
H162 H 0.6335 0.5080 0.3812 0.047 Uiso 1 1 calc R C .
C162 C 0.6050(3) 0.4739(3) 0.4968(2) 0.0399(16) Uani 1 1 d . C .
H16A H 0.5841 0.4571 0.5291 0.048 Uiso 1 1 calc R . .
C163 C 0.5937(3) 0.4706(3) 0.4500(2) 0.0382(16) Uani 1 1 d . C .
C164 C 0.5520(3) 0.4385(3) 0.4361(2) 0.0400(16) Uani 1 1 d . . .
C165 C 0.5246(3) 0.4614(4) 0.3917(3) 0.0480(18) Uani 1 1 d . C .
H165 H 0.5318 0.4989 0.3692 0.058 Uiso 1 1 calc R . .
C166 C 0.4863(4) 0.4301(4) 0.3796(3) 0.059(2) Uani 1 1 d . . .
H166 H 0.4668 0.4463 0.3487 0.070 Uiso 1 1 calc R C .
C167 C 0.4758(4) 0.3747(4) 0.4124(3) 0.060(2) Uani 1 1 d . C .
H167 H 0.4487 0.3535 0.4042 0.072 Uiso 1 1 calc R . .
C168 C 0.5047(4) 0.3517(4) 0.4558(3) 0.060(2) Uani 1 1 d . . .
H168 H 0.4986 0.3136 0.4779 0.072 Uiso 1 1 calc R C .
C169 C 0.5430(4) 0.3828(4) 0.4686(3) 0.055(2) Uani 1 1 d . C .
H169 H 0.5630 0.3663 0.4993 0.066 Uiso 1 1 calc R . .
O171 O 0.7023(2) 0.60455(18) 0.59522(15) 0.0329(10) Uani 1 1 d . . .
N171 N 0.6866(3) 0.5061(2) 0.63406(18) 0.0344(12) Uani 1 1 d . C .
C171 C 0.6792(3) 0.5671(3) 0.6353(2) 0.0336(15) Uani 1 1 d . C .
N172 N 0.6589(3) 0.4814(3) 0.68192(18) 0.0373(13) Uani 1 1 d . . .
H172 H 0.6578 0.4414 0.6920 0.045 Uiso 1 1 calc R C .
C172 C 0.6463(3) 0.5813(3) 0.6829(2) 0.0372(15) Uani 1 1 d . . .
H17A H 0.6351 0.6210 0.6933 0.045 Uiso 1 1 calc R C .
C173 C 0.6338(3) 0.5258(3) 0.7111(2) 0.0360(15) Uani 1 1 d . C .
C174 C 0.6003(4) 0.5097(3) 0.7640(2) 0.0427(17) Uani 1 1 d . . .
C175 C 0.5616(4) 0.5567(4) 0.7899(3) 0.056(2) Uani 1 1 d . C .
H175 H 0.5552 0.6007 0.7740 0.067 Uiso 1 1 calc R . .
C176 C 0.5313(5) 0.5413(4) 0.8392(3) 0.075(3) Uani 1 1 d . . .
H176 H 0.5042 0.5747 0.8569 0.090 Uiso 1 1 calc R C .
C177 C 0.5407(5) 0.4770(4) 0.8629(3) 0.066(2) Uani 1 1 d . C .
H177 H 0.5191 0.4666 0.8964 0.079 Uiso 1 1 calc R . .
C178 C 0.5809(5) 0.4287(4) 0.8380(3) 0.061(2) Uani 1 1 d . . .
H178 H 0.5881 0.3848 0.8544 0.074 Uiso 1 1 calc R C .
C179 C 0.6110(4) 0.4444(4) 0.7886(3) 0.053(2) Uani 1 1 d . C .
H179 H 0.6391 0.4111 0.7712 0.064 Uiso 1 1 calc R . .
O181 O 0.6533(2) 0.7490(2) 0.52162(16) 0.0367(10) Uani 1 1 d . . .
N181 N 0.6603(2) 0.6655(2) 0.48386(19) 0.0341(12) Uani 1 1 d . . .
C181 C 0.6333(3) 0.7278(3) 0.4890(2) 0.0305(14) Uani 1 1 d . C .
N182 N 0.6269(3) 0.6615(2) 0.44807(19) 0.0355(13) Uani 1 1 d . C .
H182 H 0.6348 0.6258 0.4374 0.043 Uiso 1 1 calc R . .
C182 C 0.5834(3) 0.7625(3) 0.4559(2) 0.0383(16) Uani 1 1 d . . .
H18A H 0.5574 0.8070 0.4517 0.046 Uiso 1 1 calc R C .
C183 C 0.5803(3) 0.7183(3) 0.4307(2) 0.0355(15) Uani 1 1 d . C .
C184 C 0.5350(4) 0.7237(3) 0.3947(2) 0.0409(16) Uani 1 1 d . . .
C185 C 0.5275(4) 0.6699(4) 0.3852(3) 0.0524(19) Uani 1 1 d . C .
H185 H 0.5517 0.6283 0.4026 0.063 Uiso 1 1 calc R . .
C186 C 0.4853(4) 0.6754(4) 0.3508(3) 0.062(2) Uani 1 1 d . . .
H186 H 0.4813 0.6378 0.3442 0.075 Uiso 1 1 calc R C .
C187 C 0.4488(4) 0.7359(4) 0.3260(3) 0.059(2) Uani 1 1 d . C .
H187 H 0.4192 0.7401 0.3026 0.071 Uiso 1 1 calc R . .
C188 C 0.4556(4) 0.7897(4) 0.3354(3) 0.062(2) Uani 1 1 d . . .
H188 H 0.4308 0.8313 0.3184 0.074 Uiso 1 1 calc R C .
C189 C 0.4982(4) 0.7838(4) 0.3693(3) 0.0499(19) Uani 1 1 d . C .
H189 H 0.5026 0.8216 0.3754 0.060 Uiso 1 1 calc R . .
O191 O 0.7832(2) 0.6651(2) 0.64304(15) 0.0363(10) Uani 1 1 d . . .
N191 N 0.8951(3) 0.6503(2) 0.60227(18) 0.0331(12) Uani 1 1 d . . .
C191 C 0.8455(3) 0.6710(3) 0.6403(2) 0.0334(15) Uani 1 1 d . C .
N192 N 0.9513(3) 0.6624(2) 0.61033(19) 0.0342(12) Uani 1 1 d . C .
H192 H 0.9906 0.6557 0.5902 0.041 Uiso 1 1 calc R . .
C192 C 0.8710(3) 0.6936(3) 0.6716(2) 0.0381(16) Uani 1 1 d . . .
H19A H 0.8464 0.7111 0.7004 0.046 Uiso 1 1 calc R C .
C193 C 0.9393(3) 0.6858(3) 0.6526(2) 0.0389(16) Uani 1 1 d . C .
C194 C 0.9923(4) 0.6973(3) 0.6725(3) 0.0463(18) Uani 1 1 d . . .
C195 C 1.0623(4) 0.6666(4) 0.6599(3) 0.0508(19) Uani 1 1 d . C .
H195 H 1.0765 0.6391 0.6362 0.061 Uiso 1 1 calc R . .
C196 C 1.1112(4) 0.6753(4) 0.6813(3) 0.061(2) Uani 1 1 d . . .
H196 H 1.1586 0.6544 0.6718 0.073 Uiso 1 1 calc R C .
C197 C 1.0919(5) 0.7139(5) 0.7159(4) 0.076(3) Uani 1 1 d . C .
H197 H 1.1256 0.7194 0.7312 0.092 Uiso 1 1 calc R . .
C198 C 1.0213(5) 0.7454(5) 0.7288(4) 0.087(3) Uani 1 1 d . . .
H198 H 1.0071 0.7726 0.7527 0.104 Uiso 1 1 calc R C .
C199 C 0.9730(4) 0.7368(4) 0.7069(3) 0.068(2) Uani 1 1 d . C .
H199 H 0.9256 0.7585 0.7156 0.081 Uiso 1 1 calc R . .
O201 O 0.96084(19) 0.41828(19) 0.60413(14) 0.0325(10) Uani 1 1 d . . .
N201 N 0.8765(2) 0.5130(2) 0.62122(18) 0.0339(12) Uani 1 1 d . . .
C201 C 0.9113(3) 0.4498(3) 0.6347(2) 0.0348(15) Uani 1 1 d . C .
N202 N 0.8323(2) 0.5289(2) 0.66360(18) 0.0340(12) Uani 1 1 d . C .
H202 H 0.8041 0.5680 0.6654 0.041 Uiso 1 1 calc R . .
C202 C 0.8870(3) 0.4259(3) 0.6854(2) 0.0351(15) Uani 1 1 d . . .
H20A H 0.9020 0.3828 0.7040 0.042 Uiso 1 1 calc R C .
C203 C 0.8376(3) 0.4770(3) 0.7024(2) 0.0319(14) Uani 1 1 d . C .
C204 C 0.7969(3) 0.4823(3) 0.7526(2) 0.0382(16) Uani 1 1 d . . .
C205 C 0.7656(3) 0.5409(4) 0.7670(2) 0.0476(18) Uani 1 1 d . C .
H205 H 0.7696 0.5792 0.7438 0.057 Uiso 1 1 calc R . .
C206 C 0.7287(4) 0.5450(4) 0.8143(3) 0.061(2) Uani 1 1 d . . .
H206 H 0.7074 0.5858 0.8235 0.074 Uiso 1 1 calc R C .
C207 C 0.7224(4) 0.4899(5) 0.8483(3) 0.066(2) Uani 1 1 d . C .
H207 H 0.6969 0.4926 0.8810 0.080 Uiso 1 1 calc R . .
C208 C 0.7536(5) 0.4309(5) 0.8346(3) 0.068(2) Uani 1 1 d . . .
H208 H 0.7493 0.3928 0.8579 0.081 Uiso 1 1 calc R C .
C209 C 0.7912(4) 0.4265(4) 0.7871(3) 0.054(2) Uani 1 1 d . C .
H209 H 0.8130 0.3855 0.7781 0.065 Uiso 1 1 calc R . .
O211 O 0.6974(3) 0.8440(2) 0.47874(18) 0.0562(14) Uani 1 1 d . . .
H211 H 0.6805 0.8139 0.4911 0.084 Uiso 1 1 calc R . .
N211 N 0.7695(3) 0.7850(2) 0.5403(2) 0.0377(13) Uani 1 1 d . . .
C211 C 0.7503(4) 0.8347(3) 0.5024(2) 0.0421(17) Uani 1 1 d . C .
N212 N 0.8233(3) 0.7947(3) 0.5544(2) 0.0450(15) Uani 1 1 d . C .
H212 H 0.8468 0.7684 0.5789 0.054 Uiso 1 1 calc R . .
C212 C 0.7916(4) 0.8752(3) 0.4918(3) 0.0460(18) Uani 1 1 d . . .
H21A H 0.7886 0.9128 0.4659 0.055 Uiso 1 1 calc R C .
C213 C 0.8366(4) 0.8490(3) 0.5266(3) 0.0467(18) Uani 1 1 d . C .
C214 C 0.8902(5) 0.8698(4) 0.5374(4) 0.078(2) Uani 1 1 d U . .
C215 C 0.8875(7) 0.9335(6) 0.5197(5) 0.121(3) Uani 1 1 d U C .
H215 H 0.8526 0.9628 0.5000 0.145 Uiso 1 1 calc R . .
C216 C 0.9382(7) 0.9545(7) 0.5315(6) 0.142(4) Uani 1 1 d U . .
H216 H 0.9363 0.9985 0.5204 0.170 Uiso 1 1 calc R C .
C217 C 0.9893(7) 0.9121(6) 0.5585(6) 0.127(3) Uani 1 1 d U C .
H217 H 1.0253 0.9254 0.5635 0.152 Uiso 1 1 calc R . .
C218 C 0.9884(6) 0.8529(5) 0.5775(4) 0.096(3) Uani 1 1 d U . .
H218 H 1.0213 0.8243 0.5991 0.116 Uiso 1 1 calc R C .
C219 C 0.9401(5) 0.8318(5) 0.5664(4) 0.078(2) Uani 1 1 d U C .
H219 H 0.9419 0.7882 0.5799 0.094 Uiso 1 1 calc R . .
N221 N 0.6417(2) 0.7497(2) 0.62847(19) 0.0329(12) Uani 1 1 d . . .
O221 O 0.6768(2) 0.7177(2) 0.70814(16) 0.0413(11) Uani 1 1 d . . .
H221 H 0.7085 0.6906 0.6936 0.062 Uiso 1 1 calc R C .
C221 C 0.6323(3) 0.7559(3) 0.6755(2) 0.0314(14) Uani 1 1 d . C .
N222 N 0.5888(3) 0.7983(3) 0.60655(19) 0.0383(13) Uani 1 1 d . C .
H222 H 0.5829 0.8049 0.5747 0.046 Uiso 1 1 calc R . .
C222 C 0.5723(3) 0.8078(3) 0.6848(3) 0.0455(18) Uani 1 1 d . . .
H22B H 0.5533 0.8212 0.7162 0.055 Uiso 1 1 calc R C .
C223 C 0.5474(3) 0.8347(3) 0.6389(3) 0.0448(18) Uani 1 1 d . C .
C224 C 0.4921(4) 0.8940(4) 0.6223(3) 0.054(2) Uani 1 1 d . . .
C225 C 0.4469(4) 0.9275(4) 0.6580(3) 0.071(3) Uani 1 1 d . C .
H225 H 0.4499 0.9103 0.6930 0.085 Uiso 1 1 calc R . .
C226 C 0.3970(5) 0.9862(5) 0.6427(3) 0.082(3) Uani 1 1 d . . .
H226 H 0.3667 1.0088 0.6674 0.099 Uiso 1 1 calc R C .
C227 C 0.3913(5) 1.0114(5) 0.5926(3) 0.078(3) Uani 1 1 d . C .
H227 H 0.3568 1.0511 0.5825 0.094 Uiso 1 1 calc R . .
C228 C 0.4355(4) 0.9795(4) 0.5569(3) 0.071(3) Uani 1 1 d . . .
H228 H 0.4314 0.9972 0.5220 0.085 Uiso 1 1 calc R C .
C229 C 0.4870(4) 0.9207(4) 0.5712(3) 0.066(2) Uani 1 1 d . C .
H229 H 0.5182 0.8994 0.5461 0.079 Uiso 1 1 calc R . .
O251 O 0.6473(3) 0.3990(2) 0.61275(17) 0.0498(12) Uani 1 1 d . C .
N251 N 0.6586(4) 0.3489(3) 0.6485(2) 0.0569(17) Uani 1 1 d . . .
O252 O 0.6895(3) 0.2949(3) 0.6379(2) 0.0716(17) Uani 1 1 d . C .
O253 O 0.6398(3) 0.3546(3) 0.69324(19) 0.0700(17) Uani 1 1 d . C .
O261 O 0.7632(2) 0.4661(2) 0.34426(17) 0.0459(12) Uani 1 1 d . C .
N261 N 0.7369(3) 0.4946(3) 0.3028(2) 0.0533(16) Uani 1 1 d . . .
O262 O 0.7754(3) 0.5061(3) 0.26323(18) 0.0667(16) Uani 1 1 d . C .
O263 O 0.6733(3) 0.5108(3) 0.3032(2) 0.0644(15) Uani 1 1 d . C .
N291 N 0.7349(3) 0.6072(3) 0.3406(2) 0.0434(14) Uani 1 1 d . C .
C291 C 0.7006(3) 0.6462(3) 0.3130(3) 0.0394(16) Uani 1 1 d . . .
C292 C 0.6568(4) 0.6971(4) 0.2775(3) 0.059(2) Uani 1 1 d . C .
N301 N 0.7941(4) 0.3658(4) 0.6343(3) 0.066(2) Uani 1 1 d . C .
C301 C 0.8348(7) 0.3183(6) 0.6487(5) 0.105(4) Uani 1 1 d . . .
C302 C 0.8855(9) 0.2542(8) 0.6721(8) 0.201(9) Uani 1 1 d . C .
C1S C 0.4001(9) 0.4830(8) 1.0221(6) 0.161(6) Uiso 1 1 d U . .
H1S1 H 0.3680 0.5246 1.0287 0.242 Uiso 1 1 calc R . .
H1S2 H 0.4473 0.4847 1.0157 0.242 Uiso 1 1 calc R . .
H1S3 H 0.3957 0.4488 1.0517 0.242 Uiso 1 1 calc R . .
C2S C 0.3828(8) 0.4682(7) 0.9742(6) 0.132(4) Uiso 1 1 d U . .
H2S1 H 0.3358 0.4649 0.9797 0.158 Uiso 1 1 calc R . .
H2S2 H 0.3879 0.5012 0.9433 0.158 Uiso 1 1 calc R . .
O3S O 0.4353(4) 0.4062(4) 0.9720(3) 0.094(2) Uiso 1 1 d U . .
C4S C 0.4229(6) 0.3805(5) 0.9344(4) 0.087(3) Uiso 1 1 d U . .
H4S1 H 0.4290 0.4082 0.9005 0.104 Uiso 1 1 calc R . .
H4S2 H 0.3751 0.3790 0.9412 0.104 Uiso 1 1 calc R . .
C5S C 0.4720(5) 0.3147(5) 0.9354(4) 0.078(3) Uiso 1 1 d U . .
H5S1 H 0.4640 0.2963 0.9096 0.118 Uiso 1 1 calc R . .
H5S2 H 0.4654 0.2875 0.9689 0.118 Uiso 1 1 calc R . .
H5S3 H 0.5192 0.3166 0.9283 0.118 Uiso 1 1 calc R . .
N6S N 0.5699(5) -0.3464(4) 0.1966(3) 0.093(3) Uiso 1 1 d DU . .
C7S C 0.5587(6) -0.3936(5) 0.2169(4) 0.091(3) Uiso 1 1 d DU . .
C8S C 0.5452(7) -0.4535(6) 0.2436(5) 0.121(4) Uiso 1 1 d DU . .
N9S N 1.0118(9) 0.1777(8) 0.1208(7) 0.095(5) Uiso 0.50 1 d PDU . .
C10S C 0.9998(9) 0.1343(8) 0.1157(7) 0.069(5) Uiso 0.50 1 d PDU . .
C11S C 0.9814(8) 0.0853(7) 0.1058(6) 0.055(4) Uiso 0.50 1 d PDU . .
N12S N 0.9185(9) 0.2266(8) 0.7876(7) 0.096(5) Uiso 0.50 1 d PDU . .
C13S C 0.9569(10) 0.1794(9) 0.8051(8) 0.085(5) Uiso 0.50 1 d PDU . .
C14S C 1.0088(10) 0.1185(9) 0.8216(8) 0.092(6) Uiso 0.50 1 d PDU . .
N15S N 0.8953(11) 0.0257(11) 0.2245(8) 0.121(7) Uiso 0.50 1 d PDU . .
C16S C 0.8716(11) 0.0105(10) 0.1975(8) 0.088(6) Uiso 0.50 1 d PDU . .
C17S C 0.8364(6) -0.0022(6) 0.1655(5) 0.037(3) Uiso 0.50 1 d PDU . .
N18S N 0.7161(16) 0.3675(15) 0.2586(9) 0.175(10) Uiso 0.50 1 d PDU D 1
C19S C 0.6969(14) 0.3560(14) 0.3010(8) 0.120(8) Uiso 0.50 1 d PDU D 1
C20S C 0.6862(9) 0.3460(9) 0.3550(7) 0.070(5) Uiso 0.50 1 d PDU D 1
N21S N 0.8408(13) 0.4413(13) 0.1129(10) 0.150(8) Uiso 0.50 1 d PDU . .
C22S C 0.7928(14) 0.4690(14) 0.1371(11) 0.133(8) Uiso 0.50 1 d PDU . .
C23S C 0.7273(14) 0.5086(14) 0.1567(12) 0.137(9) Uiso 0.50 1 d PDU . .

loop_
_atom_site_aniso_label
_atom_site_aniso_U_11
_atom_site_aniso_U_22
_atom_site_aniso_U_33
_atom_site_aniso_U_23
_atom_site_aniso_U_13
_atom_site_aniso_U_12
Mn1 0.0246(5) 0.0233(5) 0.0195(5) -0.0003(4) -0.0044(4) -0.0028(4)
Mn2 0.0234(5) 0.0267(5) 0.0223(5) -0.0001(4) -0.0029(4) -0.0010(4)
Mn3 0.0245(5) 0.0297(5) 0.0186(5) -0.0028(4) -0.0017(4) -0.0029(4)
Mn4 0.0300(5) 0.0321(5) 0.0250(5) -0.0072(4) -0.0007(4) -0.0062(4)
Mn5 0.0283(5) 0.0383(5) 0.0180(5) -0.0001(4) -0.0014(4) -0.0033(4)
Mn6 0.0249(5) 0.0334(5) 0.0205(5) -0.0012(4) -0.0008(4) -0.0054(4)
Mn7 0.0243(5) 0.0321(5) 0.0244(5) -0.0014(4) -0.0007(4) -0.0054(4)
O1 0.0197(19) 0.027(2) 0.018(2) -0.0015(16) -0.0009(15) -0.0013(16)
O2 0.025(2) 0.027(2) 0.021(2) -0.0023(17) -0.0031(16) -0.0022(17)
O3 0.023(2) 0.034(2) 0.017(2) -0.0003(17) -0.0024(16) -0.0044(17)
O11 0.026(2) 0.028(2) 0.022(2) 0.0015(17) -0.0025(17) -0.0037(17)
N11 0.033(3) 0.035(3) 0.019(3) -0.003(2) 0.001(2) -0.009(2)
C11 0.031(3) 0.020(3) 0.027(4) -0.004(2) -0.004(3) -0.001(3)
N12 0.038(3) 0.043(3) 0.027(3) -0.006(2) -0.002(2) -0.011(3)
C12 0.025(3) 0.031(3) 0.035(4) 0.006(3) -0.005(3) -0.008(3)
C13 0.035(4) 0.032(3) 0.031(4) 0.001(3) -0.002(3) -0.003(3)
C14 0.045(4) 0.051(4) 0.027(4) 0.005(3) 0.002(3) -0.007(3)
C15 0.053(5) 0.057(5) 0.051(5) 0.012(4) 0.003(4) -0.021(4)
C16 0.079(7) 0.083(7) 0.063(7) 0.028(5) 0.006(5) -0.035(6)
C17 0.097(8) 0.122(10) 0.040(6) 0.024(6) 0.016(5) -0.031(7)
C18 0.096(7) 0.100(8) 0.033(5) -0.002(5) 0.020(5) -0.026(6)
C19 0.060(5) 0.073(6) 0.033(4) 0.002(4) 0.004(4) -0.015(4)
O21 0.026(2) 0.022(2) 0.027(2) -0.0027(17) -0.0029(17) -0.0027(17)
N21 0.026(3) 0.024(3) 0.032(3) -0.007(2) 0.001(2) 0.000(2)
C21 0.026(3) 0.028(3) 0.023(3) -0.001(3) 0.001(3) -0.003(3)
C22 0.025(3) 0.034(3) 0.022(3) -0.005(3) -0.001(2) 0.000(3)
N22 0.038(3) 0.022(3) 0.035(3) -0.008(2) -0.003(2) -0.003(2)
C23 0.029(3) 0.024(3) 0.027(3) -0.004(3) -0.001(3) -0.001(3)
C24 0.038(4) 0.030(3) 0.037(4) -0.009(3) -0.005(3) 0.002(3)
C25 0.049(4) 0.036(4) 0.044(4) -0.012(3) -0.009(3) -0.003(3)
C26 0.066(4) 0.041(4) 0.069(5) -0.024(3) -0.019(4) 0.013(3)
C27 0.093(5) 0.051(4) 0.094(5) -0.031(4) -0.043(4) 0.034(4)
C28 0.107(6) 0.059(5) 0.101(6) -0.036(4) -0.063(5) 0.037(4)
C29 0.094(6) 0.049(4) 0.090(6) -0.036(4) -0.053(5) 0.025(4)
O31 0.031(2) 0.032(2) 0.015(2) -0.0012(17) 0.0007(16) -0.0042(18)
N31 0.030(3) 0.026(3) 0.021(3) -0.001(2) -0.003(2) -0.007(2)
C31 0.025(3) 0.023(3) 0.025(3) -0.006(3) -0.001(3) -0.002(2)
N32 0.045(3) 0.035(3) 0.017(3) 0.004(2) -0.005(2) -0.013(3)
C32 0.037(4) 0.032(3) 0.027(4) -0.004(3) -0.003(3) -0.013(3)
C33 0.039(4) 0.030(3) 0.028(4) -0.002(3) -0.002(3) -0.012(3)
C34 0.061(5) 0.031(4) 0.031(4) 0.002(3) 0.000(3) -0.026(3)
C35 0.070(6) 0.077(6) 0.056(5) 0.019(5) 0.002(4) -0.040(5)
C36 0.088(8) 0.106(8) 0.078(8) 0.027(6) 0.011(6) -0.049(7)
C37 0.132(10) 0.067(6) 0.057(7) 0.002(5) 0.031(6) -0.051(7)
C38 0.172(12) 0.064(6) 0.030(5) 0.006(4) -0.005(6) -0.071(7)
C39 0.122(8) 0.060(5) 0.034(5) 0.011(4) -0.010(5) -0.054(5)
O41 0.028(2) 0.036(2) 0.024(2) -0.0054(18) -0.0016(17) -0.0069(18)
N41 0.034(3) 0.050(3) 0.019(3) 0.001(2) 0.002(2) -0.006(3)
C41 0.033(3) 0.037(4) 0.025(4) -0.006(3) 0.003(3) -0.006(3)
N42 0.037(3) 0.057(4) 0.021(3) -0.001(3) 0.005(2) 0.001(3)
C42 0.033(4) 0.048(4) 0.027(4) -0.007(3) 0.001(3) -0.005(3)
C43 0.039(4) 0.047(4) 0.029(4) -0.005(3) 0.001(3) -0.007(3)
C44 0.050(4) 0.050(4) 0.029(4) -0.004(3) 0.005(3) -0.003(4)
C45 0.056(5) 0.060(5) 0.035(4) -0.006(4) 0.011(4) -0.002(4)
C46 0.062(5) 0.066(6) 0.050(5) -0.010(4) 0.020(4) 0.001(4)
C47 0.079(6) 0.061(5) 0.031(4) -0.005(4) 0.017(4) -0.011(5)
C48 0.074(6) 0.059(5) 0.032(4) -0.007(4) 0.014(4) -0.011(4)
C49 0.058(5) 0.055(5) 0.035(4) -0.005(4) 0.007(4) -0.006(4)
O51 0.0325(19) 0.0330(18) 0.0316(18) -0.0069(10) -0.0025(10) -0.0094(10)
N51 0.035(4) 0.046(3) 0.027(3) -0.014(3) -0.001(3) -0.011(3)
C51 0.037(3) 0.043(3) 0.032(3) -0.006(3) -0.004(3) -0.009(3)
N52 0.047(4) 0.054(4) 0.038(4) -0.021(3) -0.004(3) -0.009(3)
C52 0.048(4) 0.050(4) 0.034(4) -0.010(3) -0.005(3) -0.011(3)
C53 0.051(4) 0.056(4) 0.036(4) -0.016(3) -0.008(3) -0.017(3)
C54 0.077(5) 0.068(4) 0.048(4) -0.028(4) -0.010(4) -0.024(4)
C55 0.088(6) 0.075(5) 0.051(5) -0.032(4) -0.006(4) -0.028(4)
C56 0.110(7) 0.090(6) 0.071(6) -0.042(5) -0.010(5) -0.029(5)
C57 0.127(8) 0.103(7) 0.072(6) -0.048(6) -0.020(6) -0.033(6)
C58 0.126(8) 0.107(7) 0.071(6) -0.043(6) -0.028(6) -0.022(6)
C59 0.106(7) 0.094(6) 0.059(6) -0.039(5) -0.025(5) -0.018(6)
O51' 0.031(3) 0.031(3) 0.031(3) -0.0064(11) -0.0034(11) -0.0095(12)
N51' 0.033(4) 0.043(4) 0.029(4) -0.016(4) -0.001(4) -0.016(4)
C51' 0.037(4) 0.043(4) 0.032(4) -0.009(4) -0.004(4) -0.010(4)
N52' 0.045(4) 0.054(5) 0.035(5) -0.019(4) -0.003(4) -0.009(4)
C52' 0.041(5) 0.050(5) 0.032(5) -0.012(4) -0.009(4) -0.010(4)
C53' 0.052(4) 0.058(4) 0.037(4) -0.020(4) -0.008(4) -0.015(4)
C54' 0.078(6) 0.070(6) 0.048(6) -0.028(5) -0.011(5) -0.023(5)
C55' 0.092(7) 0.076(7) 0.057(7) -0.034(6) -0.012(6) -0.024(6)
C56' 0.105(8) 0.082(7) 0.069(7) -0.039(6) -0.014(7) -0.026(7)
C57' 0.109(10) 0.086(9) 0.071(9) -0.038(8) -0.021(8) -0.028(8)
C58' 0.101(9) 0.087(9) 0.070(9) -0.031(8) -0.024(8) -0.029(8)
C59' 0.089(8) 0.077(8) 0.060(8) -0.028(7) -0.020(7) -0.031(7)
O61 0.029(2) 0.035(2) 0.024(2) 0.0040(19) -0.0036(18) 0.0014(19)
N61 0.032(3) 0.038(3) 0.018(3) 0.006(2) -0.005(2) -0.003(2)
C61 0.030(3) 0.037(4) 0.022(3) 0.001(3) -0.004(3) -0.009(3)
N62 0.032(3) 0.046(3) 0.019(3) 0.006(2) -0.003(2) -0.005(3)
C62 0.030(3) 0.042(4) 0.025(3) 0.002(3) 0.000(3) -0.006(3)
C63 0.026(3) 0.038(4) 0.028(3) 0.003(3) -0.007(3) -0.002(3)
C64 0.036(4) 0.040(4) 0.028(4) 0.001(3) -0.011(3) -0.004(3)
C65 0.048(4) 0.048(4) 0.029(4) 0.000(3) -0.006(3) -0.005(3)
C66 0.051(5) 0.044(4) 0.033(4) 0.005(3) -0.007(3) -0.004(4)
C67 0.049(5) 0.047(4) 0.044(4) 0.005(3) -0.024(4) 0.002(4)
C68 0.036(4) 0.066(5) 0.057(5) 0.010(4) -0.008(4) -0.002(4)
C69 0.035(4) 0.061(5) 0.046(4) 0.021(4) -0.003(3) -0.008(4)
O71 0.032(2) 0.046(3) 0.043(3) -0.014(2) 0.007(2) -0.013(2)
N71 0.034(3) 0.044(3) 0.026(3) -0.008(2) -0.002(2) -0.007(3)
C71 0.033(4) 0.049(4) 0.034(4) -0.011(3) 0.000(3) -0.017(3)
N72 0.043(3) 0.054(4) 0.039(3) -0.021(3) 0.008(3) -0.020(3)
C72 0.051(5) 0.068(5) 0.069(6) -0.035(4) 0.020(4) -0.037(4)
C73 0.052(5) 0.070(6) 0.068(6) -0.036(5) 0.006(4) -0.024(4)
C74 0.077(5) 0.113(6) 0.166(8) -0.101(6) 0.045(5) -0.055(5)
C75 0.085(6) 0.105(6) 0.197(8) -0.101(6) 0.047(6) -0.058(5)
C76 0.113(7) 0.116(6) 0.221(9) -0.103(7) 0.049(6) -0.056(6)
C77 0.126(7) 0.128(7) 0.214(9) -0.116(7) 0.046(7) -0.056(6)
C78 0.129(7) 0.141(7) 0.189(9) -0.120(7) 0.048(6) -0.054(6)
C79 0.103(6) 0.135(7) 0.164(8) -0.114(6) 0.040(6) -0.055(5)
O81 0.029(2) 0.034(2) 0.031(2) -0.0041(19) -0.0062(18) -0.0047(19)
N81 0.021(3) 0.029(3) 0.029(3) -0.005(2) 0.000(2) -0.004(2)
C81 0.032(4) 0.042(4) 0.026(3) -0.002(3) -0.001(3) -0.010(3)
N82 0.025(3) 0.034(3) 0.025(3) -0.004(2) -0.005(2) -0.001(2)
C82 0.030(3) 0.034(4) 0.037(4) -0.012(3) -0.004(3) 0.004(3)
C83 0.032(3) 0.039(4) 0.028(4) -0.012(3) 0.000(3) -0.001(3)
C84 0.037(4) 0.041(4) 0.031(4) -0.013(3) 0.000(3) -0.004(3)
C85 0.046(4) 0.060(5) 0.049(5) -0.021(4) -0.012(4) 0.004(4)
C86 0.061(5) 0.062(5) 0.051(5) -0.031(4) -0.002(4) 0.000(4)
C87 0.064(5) 0.055(5) 0.040(4) -0.018(4) -0.003(4) -0.019(4)
C88 0.038(4) 0.069(5) 0.033(4) -0.021(4) 0.004(3) -0.015(4)
C89 0.033(4) 0.064(5) 0.035(4) -0.015(3) 0.001(3) -0.011(3)
O91 0.023(2) 0.029(2) 0.021(2) 0.0002(17) -0.0031(16) -0.0021(17)
N91 0.023(3) 0.026(3) 0.027(3) 0.001(2) -0.006(2) -0.002(2)
C91 0.026(3) 0.028(3) 0.021(3) -0.005(2) -0.004(2) -0.003(3)
N92 0.022(3) 0.024(3) 0.034(3) -0.001(2) -0.006(2) -0.001(2)
C92 0.031(3) 0.027(3) 0.025(3) 0.003(3) -0.003(3) -0.004(3)
C93 0.038(4) 0.024(3) 0.021(3) -0.002(3) -0.005(3) -0.001(3)
C94 0.039(4) 0.025(3) 0.028(3) 0.000(3) -0.013(3) -0.001(3)
C95 0.035(4) 0.039(4) 0.046(4) 0.005(3) -0.006(3) -0.002(3)
C96 0.033(4) 0.048(5) 0.069(5) -0.004(4) -0.011(4) 0.004(3)
C97 0.049(5) 0.042(4) 0.056(5) 0.000(4) -0.020(4) 0.010(4)
C98 0.056(5) 0.042(4) 0.051(5) 0.017(4) -0.017(4) 0.000(4)
C99 0.042(4) 0.041(4) 0.040(4) 0.007(3) -0.006(3) -0.003(3)
N101 0.048(4) 0.040(4) 0.029(4) -0.001(4) 0.000(4) -0.019(4)
O101 0.088(8) 0.067(7) 0.044(7) -0.012(6) 0.015(7) -0.054(6)
C101 0.054(5) 0.047(4) 0.033(4) -0.004(4) 0.000(4) -0.023(4)
N102 0.058(4) 0.047(4) 0.027(4) -0.001(4) 0.001(4) -0.023(4)
C102 0.061(5) 0.055(5) 0.034(4) 0.000(4) 0.004(4) -0.021(4)
C103 0.059(4) 0.052(4) 0.030(4) -0.001(3) 0.001(4) -0.017(4)
C104 0.072(5) 0.063(4) 0.031(4) -0.003(4) 0.003(4) -0.015(4)
C105 0.075(5) 0.061(6) 0.031(5) -0.002(4) -0.003(4) -0.015(5)
C106 0.087(5) 0.070(6) 0.036(5) -0.006(5) -0.006(5) -0.017(5)
C107 0.090(6) 0.079(6) 0.043(5) -0.014(5) -0.001(5) -0.012(5)
C108 0.091(7) 0.079(6) 0.041(5) -0.011(5) 0.013(6) -0.017(6)
C109 0.080(6) 0.074(6) 0.036(5) -0.006(5) 0.011(5) -0.018(5)
N10A 0.046(4) 0.040(4) 0.028(4) -0.001(4) 0.001(4) -0.020(4)
O10A 0.090(9) 0.061(7) 0.046(7) 0.003(6) 0.014(7) -0.046(7)
C10A 0.052(5) 0.048(4) 0.034(4) -0.002(4) 0.002(4) -0.020(4)
N10B 0.059(4) 0.047(4) 0.027(4) -0.003(4) 0.001(4) -0.023(4)
C10B 0.048(5) 0.051(5) 0.033(4) 0.006(4) 0.003(4) -0.013(4)
C10C 0.058(4) 0.052(4) 0.029(4) 0.000(3) 0.001(4) -0.015(4)
C10D 0.071(5) 0.063(5) 0.030(4) -0.004(4) 0.000(4) -0.011(4)
C10E 0.085(6) 0.076(5) 0.036(5) -0.005(4) 0.003(5) -0.009(5)
C10F 0.094(6) 0.087(6) 0.041(5) -0.011(5) 0.001(5) -0.009(6)
C10G 0.095(6) 0.087(6) 0.046(5) -0.016(5) -0.001(6) -0.008(6)
C10H 0.088(6) 0.076(6) 0.041(5) -0.012(5) -0.002(5) -0.013(5)
C10I 0.079(5) 0.069(5) 0.036(5) -0.010(4) -0.001(5) -0.020(5)
O111 0.037(3) 0.072(4) 0.057(3) -0.012(3) -0.006(2) -0.023(3)
N111 0.030(3) 0.046(3) 0.031(3) -0.005(2) -0.004(2) -0.008(3)
C111 0.037(4) 0.057(5) 0.037(4) -0.005(3) -0.001(3) -0.013(4)
N112 0.031(3) 0.046(4) 0.034(3) -0.003(3) 0.003(2) 0.000(3)
C112 0.024(4) 0.082(6) 0.048(5) 0.005(4) -0.004(3) -0.013(4)
C113 0.032(4) 0.061(5) 0.036(4) 0.004(4) 0.000(3) -0.003(4)
C114 0.043(4) 0.064(5) 0.057(5) 0.011(4) 0.008(4) 0.009(4)
C115 0.078(5) 0.052(4) 0.079(5) 0.003(4) 0.012(4) 0.011(4)
C116 0.109(6) 0.063(5) 0.095(6) 0.005(5) 0.011(5) 0.016(5)
C117 0.121(7) 0.080(6) 0.101(7) 0.009(5) 0.008(6) 0.030(5)
C118 0.100(6) 0.089(6) 0.086(6) 0.022(5) -0.010(5) 0.028(5)
C119 0.068(5) 0.089(5) 0.069(5) 0.018(4) -0.001(4) 0.024(4)
O231 0.045(3) 0.056(3) 0.025(2) -0.002(2) -0.002(2) -0.012(2)
N231 0.041(4) 0.061(4) 0.025(3) -0.001(3) 0.001(3) -0.009(3)
O232 0.051(3) 0.052(3) 0.039(3) 0.001(2) -0.007(2) -0.003(3)
O233 0.055(3) 0.075(4) 0.040(3) 0.007(3) 0.011(3) -0.006(3)
O241 0.042(3) 0.042(3) 0.044(3) -0.022(2) 0.004(2) -0.007(2)
N241 0.047(4) 0.056(4) 0.049(4) -0.022(3) -0.003(3) -0.005(3)
O242 0.069(4) 0.066(4) 0.083(4) -0.040(3) -0.022(3) -0.013(3)
O243 0.063(3) 0.048(3) 0.063(4) -0.023(3) -0.014(3) -0.002(3)
N271 0.048(3) 0.039(3) 0.045(3) -0.011(3) 0.002(3) -0.016(3)
C271 0.075(5) 0.058(5) 0.085(6) -0.003(4) -0.010(4) -0.025(4)
C272 0.162(11) 0.107(9) 0.187(12) 0.051(8) -0.047(10) -0.088(8)
N281 0.047(4) 0.040(3) 0.033(3) 0.003(3) -0.005(3) -0.009(3)
C281 0.042(4) 0.041(4) 0.027(4) 0.001(3) -0.002(3) -0.005(3)
C282 0.043(4) 0.059(5) 0.045(4) -0.005(4) -0.011(3) -0.016(4)
Mn8 0.0256(5) 0.0329(5) 0.0172(5) 0.0025(4) -0.0016(4) 0.0070(4)
Mn9 0.0302(5) 0.0343(5) 0.0179(5) -0.0007(4) -0.0001(4) 0.0046(4)
Mn10 0.0347(5) 0.0282(5) 0.0215(5) -0.0003(4) -0.0001(4) 0.0020(4)
Mn11 0.0325(5) 0.0349(5) 0.0233(5) 0.0005(4) -0.0013(4) -0.0017(4)
Mn12 0.0449(6) 0.0294(5) 0.0235(5) -0.0018(4) 0.0021(4) -0.0042(4)
Mn13 0.0299(5) 0.0267(5) 0.0228(5) -0.0010(4) -0.0013(4) 0.0022(4)
Mn14 0.0276(5) 0.0278(5) 0.0218(5) -0.0010(4) -0.0003(4) 0.0018(4)
O4 0.025(2) 0.032(2) 0.018(2) 0.0033(17) -0.0026(16) 0.0078(18)
O5 0.023(2) 0.034(2) 0.021(2) -0.0016(17) -0.0004(17) 0.0009(18)
O6 0.033(2) 0.031(2) 0.021(2) -0.0016(17) 0.0040(17) 0.0006(19)
N121 0.044(3) 0.034(3) 0.036(3) -0.003(2) -0.002(3) -0.003(3)
O121 0.031(2) 0.038(3) 0.022(2) 0.0015(19) -0.0014(18) 0.003(2)
C121 0.033(4) 0.036(4) 0.024(3) -0.003(3) 0.003(3) 0.004(3)
C122 0.044(4) 0.036(4) 0.054(5) 0.009(3) 0.009(4) 0.013(4)
N122 0.054(4) 0.027(3) 0.063(4) -0.002(3) 0.005(3) -0.009(3)
C123 0.062(5) 0.028(4) 0.071(6) 0.007(4) 0.017(4) 0.000(4)
C124 0.080(7) 0.047(5) 0.127(9) 0.007(5) 0.025(6) -0.025(5)
C125 0.150(9) 0.055(6) 0.187(9) 0.047(6) -0.019(8) -0.032(6)
C126 0.175(8) 0.083(6) 0.216(9) 0.035(6) -0.026(7) -0.039(6)
C127 0.174(8) 0.094(6) 0.235(9) 0.017(7) -0.016(7) -0.057(6)
C128 0.155(8) 0.102(6) 0.225(9) 0.001(7) 0.005(7) -0.061(6)
C129 0.135(8) 0.071(6) 0.205(10) -0.023(7) 0.014(8) -0.056(6)
O131 0.031(2) 0.037(2) 0.018(2) 0.0005(18) -0.0018(17) 0.0045(19)
N131 0.034(3) 0.043(3) 0.021(3) -0.003(2) -0.003(2) 0.002(2)
C131 0.038(4) 0.024(3) 0.020(3) 0.003(2) -0.002(3) 0.006(3)
N132 0.035(3) 0.050(3) 0.021(3) -0.001(2) -0.003(2) -0.001(3)
C132 0.036(4) 0.036(4) 0.021(3) -0.001(3) -0.003(3) 0.002(3)
C133 0.034(4) 0.036(4) 0.027(4) -0.002(3) -0.003(3) 0.003(3)
C134 0.036(4) 0.044(4) 0.022(3) -0.001(3) -0.006(3) 0.002(3)
C135 0.052(5) 0.061(5) 0.031(4) -0.007(3) -0.007(3) -0.004(4)
C136 0.072(6) 0.072(6) 0.033(4) -0.014(4) -0.017(4) 0.002(5)
C137 0.069(6) 0.086(6) 0.029(4) -0.011(4) 0.003(4) 0.006(5)
C138 0.052(5) 0.074(6) 0.034(4) -0.010(4) 0.003(4) -0.001(4)
C139 0.042(4) 0.059(5) 0.028(4) -0.007(3) 0.000(3) -0.001(4)
O141 0.029(2) 0.032(2) 0.024(2) 0.0012(18) -0.0007(17) -0.0006(19)
N141 0.032(3) 0.029(3) 0.022(3) 0.004(2) 0.000(2) -0.003(2)
C141 0.026(3) 0.041(4) 0.014(3) 0.000(3) 0.000(2) -0.001(3)
N142 0.032(3) 0.033(3) 0.027(3) 0.009(2) -0.002(2) -0.003(2)
C142 0.028(3) 0.037(4) 0.024(3) -0.003(3) -0.003(3) 0.006(3)
C143 0.034(4) 0.033(4) 0.024(3) 0.006(3) -0.006(3) 0.002(3)
C144 0.039(4) 0.038(4) 0.030(4) 0.009(3) -0.009(3) -0.002(3)
C145 0.043(4) 0.039(4) 0.046(4) 0.003(3) -0.007(3) -0.005(3)
C146 0.060(5) 0.048(5) 0.062(5) -0.006(4) -0.012(4) 0.005(4)
C147 0.083(7) 0.041(5) 0.073(6) 0.016(4) -0.004(5) -0.014(5)
C148 0.066(6) 0.063(6) 0.086(7) 0.024(5) 0.005(5) -0.014(5)
C149 0.052(5) 0.047(5) 0.062(5) 0.014(4) 0.006(4) 0.000(4)
O151 0.041(3) 0.029(3) 0.026(4) 0.002(3) 0.000(3) -0.008(3)
N151 0.048(4) 0.025(4) 0.033(3) 0.000(3) 0.000(3) -0.014(3)
C151 0.053(4) 0.034(3) 0.030(3) -0.002(3) -0.002(3) -0.006(3)
N152 0.052(4) 0.032(3) 0.036(3) -0.007(3) 0.002(3) -0.015(3)
C152 0.051(4) 0.039(4) 0.033(4) -0.007(3) -0.009(4) -0.012(4)
C153 0.054(4) 0.037(3) 0.037(4) -0.007(3) -0.011(4) -0.012(3)
C154 0.064(4) 0.045(4) 0.041(4) -0.008(3) -0.009(4) -0.022(4)
C155 0.081(6) 0.053(5) 0.057(5) -0.015(4) -0.003(5) -0.028(5)
C156 0.097(7) 0.060(5) 0.064(6) -0.027(5) -0.005(5) -0.029(5)
C157 0.103(7) 0.060(5) 0.065(6) -0.012(5) -0.003(5) -0.049(5)
C158 0.090(6) 0.062(5) 0.054(5) -0.006(4) -0.002(5) -0.040(5)
C159 0.075(5) 0.055(4) 0.047(4) -0.007(4) -0.001(4) -0.033(4)
O15A 0.044(5) 0.028(5) 0.025(5) -0.003(5) -0.001(5) -0.005(5)
N15A 0.052(5) 0.029(5) 0.032(4) -0.005(4) 0.000(4) -0.010(4)
C15A 0.046(4) 0.032(4) 0.031(4) 0.000(4) -0.003(4) -0.010(4)
N15B 0.054(5) 0.032(4) 0.037(4) -0.002(4) -0.001(4) -0.015(4)
C15B 0.051(5) 0.035(5) 0.031(4) -0.005(4) -0.007(5) -0.013(4)
C15C 0.056(5) 0.040(4) 0.038(4) -0.006(4) -0.006(4) -0.016(4)
C15D 0.072(6) 0.053(5) 0.044(5) -0.008(5) -0.002(5) -0.027(5)
C15E 0.084(9) 0.067(8) 0.053(7) -0.014(7) 0.001(8) -0.042(7)
C15F 0.095(10) 0.075(9) 0.058(8) -0.014(8) 0.001(8) -0.046(8)
C15G 0.095(9) 0.073(8) 0.057(8) -0.011(7) 0.002(8) -0.043(8)
C15H 0.085(7) 0.065(6) 0.053(6) -0.006(5) 0.001(6) -0.036(6)
C15I 0.083(7) 0.058(6) 0.049(5) -0.007(5) 0.000(6) -0.032(6)
O161 0.042(3) 0.032(2) 0.026(2) -0.0046(19) -0.006(2) 0.000(2)
N161 0.040(3) 0.037(3) 0.029(3) -0.003(2) -0.004(2) -0.009(3)
C161 0.038(4) 0.029(3) 0.026(4) -0.003(3) 0.000(3) 0.001(3)
N162 0.042(3) 0.039(3) 0.030(3) -0.002(2) -0.004(3) -0.010(3)
C162 0.044(4) 0.042(4) 0.028(4) -0.008(3) 0.003(3) -0.010(3)
C163 0.032(3) 0.040(4) 0.037(4) -0.008(3) 0.004(3) -0.008(3)
C164 0.034(4) 0.046(4) 0.030(4) -0.009(3) 0.004(3) -0.005(3)
C165 0.038(4) 0.047(4) 0.058(5) 0.001(4) -0.009(3) -0.020(3)
C166 0.047(5) 0.063(5) 0.060(5) -0.009(4) -0.009(4) -0.012(4)
C167 0.041(4) 0.071(6) 0.068(6) -0.014(5) 0.003(4) -0.024(4)
C168 0.076(6) 0.062(5) 0.044(5) -0.011(4) 0.015(4) -0.036(5)
C169 0.071(5) 0.061(5) 0.032(4) -0.007(4) 0.005(4) -0.029(4)
O171 0.037(2) 0.027(2) 0.023(2) 0.0006(18) 0.0040(18) -0.0034(19)
N171 0.044(3) 0.031(3) 0.022(3) -0.001(2) 0.003(2) -0.012(2)
C171 0.034(3) 0.032(4) 0.023(3) 0.001(3) 0.001(3) -0.005(3)
N172 0.049(3) 0.033(3) 0.022(3) -0.001(2) 0.005(2) -0.014(3)
C172 0.040(4) 0.037(4) 0.030(4) -0.006(3) 0.002(3) -0.010(3)
C173 0.039(4) 0.036(4) 0.029(4) -0.007(3) 0.002(3) -0.010(3)
C174 0.056(4) 0.039(4) 0.031(4) -0.006(3) 0.004(3) -0.019(3)
C175 0.080(6) 0.044(4) 0.041(4) -0.013(4) 0.017(4) -0.026(4)
C176 0.097(7) 0.071(6) 0.050(5) -0.025(5) 0.035(5) -0.036(5)
C177 0.101(7) 0.073(6) 0.034(4) -0.017(4) 0.019(4) -0.051(5)
C178 0.096(7) 0.055(5) 0.036(4) -0.005(4) 0.004(4) -0.037(5)
C179 0.073(5) 0.052(5) 0.032(4) -0.005(3) 0.008(4) -0.028(4)
O181 0.038(2) 0.031(2) 0.030(2) -0.0031(19) -0.0066(19) 0.0015(19)
N181 0.028(3) 0.040(3) 0.027(3) -0.004(2) -0.001(2) -0.004(2)
C181 0.031(3) 0.033(4) 0.020(3) 0.002(3) -0.003(3) -0.007(3)
N182 0.033(3) 0.031(3) 0.028(3) 0.002(2) -0.003(2) 0.001(2)
C182 0.038(4) 0.031(4) 0.029(4) 0.003(3) -0.006(3) 0.005(3)
C183 0.039(4) 0.033(4) 0.022(3) 0.003(3) -0.002(3) -0.004(3)
C184 0.050(4) 0.035(4) 0.028(4) 0.000(3) -0.008(3) -0.004(3)
C185 0.065(5) 0.044(4) 0.041(4) 0.002(3) -0.024(4) -0.008(4)
C186 0.076(6) 0.052(5) 0.062(5) -0.004(4) -0.027(5) -0.018(4)
C187 0.072(6) 0.064(5) 0.046(5) 0.000(4) -0.030(4) -0.021(4)
C188 0.077(6) 0.053(5) 0.045(5) 0.011(4) -0.033(4) -0.007(4)
C189 0.058(5) 0.046(4) 0.039(4) 0.003(3) -0.019(4) -0.010(4)
O191 0.034(3) 0.036(2) 0.026(2) -0.0002(18) -0.0018(18) 0.0005(19)
N191 0.030(3) 0.034(3) 0.021(3) -0.002(2) -0.003(2) 0.005(2)
C191 0.032(4) 0.032(3) 0.021(3) 0.006(3) -0.005(3) 0.001(3)
N192 0.028(3) 0.037(3) 0.026(3) -0.002(2) 0.000(2) -0.001(2)
C192 0.034(4) 0.042(4) 0.028(4) -0.008(3) 0.001(3) -0.001(3)
C193 0.040(4) 0.038(4) 0.031(4) -0.005(3) -0.006(3) -0.004(3)
C194 0.045(4) 0.047(4) 0.038(4) -0.008(3) -0.003(3) -0.005(3)
C195 0.042(4) 0.059(5) 0.043(4) -0.009(4) -0.006(3) -0.006(4)
C196 0.045(5) 0.076(6) 0.060(5) -0.024(5) -0.006(4) -0.009(4)
C197 0.064(6) 0.096(7) 0.081(7) -0.043(6) -0.013(5) -0.019(5)
C198 0.065(6) 0.112(8) 0.103(8) -0.074(7) 0.004(5) -0.023(6)
C199 0.049(5) 0.081(6) 0.080(6) -0.039(5) -0.003(4) -0.015(4)
O201 0.025(2) 0.032(2) 0.023(2) -0.0002(18) 0.0024(17) 0.0044(18)
N201 0.028(3) 0.037(3) 0.018(3) 0.000(2) -0.001(2) 0.007(2)
C201 0.034(3) 0.035(4) 0.022(3) -0.001(3) -0.003(3) 0.003(3)
N202 0.029(3) 0.036(3) 0.021(3) -0.001(2) 0.002(2) 0.003(2)
C202 0.032(3) 0.038(4) 0.022(3) 0.001(3) -0.002(3) -0.001(3)
C203 0.029(3) 0.037(4) 0.021(3) -0.001(3) -0.002(3) -0.005(3)
C204 0.031(3) 0.053(4) 0.024(3) -0.006(3) 0.001(3) -0.009(3)
C205 0.041(4) 0.063(5) 0.027(4) -0.007(3) 0.003(3) -0.008(4)
C206 0.055(5) 0.078(6) 0.043(5) -0.022(4) 0.009(4) -0.013(4)
C207 0.054(5) 0.111(8) 0.032(4) -0.020(5) 0.017(4) -0.033(5)
C208 0.071(6) 0.092(7) 0.034(5) 0.003(4) 0.010(4) -0.039(5)
C209 0.061(5) 0.067(5) 0.029(4) -0.004(4) 0.004(3) -0.023(4)
O211 0.077(4) 0.047(3) 0.045(3) 0.013(2) -0.026(3) -0.026(3)
N211 0.041(3) 0.030(3) 0.034(3) 0.003(2) -0.007(2) -0.007(2)
C211 0.052(4) 0.033(4) 0.032(4) -0.002(3) -0.006(3) -0.005(3)
N212 0.039(3) 0.038(3) 0.045(4) 0.012(3) -0.008(3) -0.010(3)
C212 0.057(5) 0.035(4) 0.036(4) 0.003(3) 0.003(3) -0.016(3)
C213 0.047(4) 0.041(4) 0.043(4) 0.003(3) 0.001(3) -0.013(3)
C214 0.079(5) 0.067(5) 0.094(6) 0.025(4) -0.030(4) -0.050(4)
C215 0.118(6) 0.096(6) 0.163(7) 0.049(5) -0.068(6) -0.075(5)
C216 0.135(7) 0.114(6) 0.192(8) 0.057(6) -0.076(6) -0.089(5)
C217 0.113(6) 0.114(6) 0.170(8) 0.042(6) -0.066(6) -0.081(5)
C218 0.094(6) 0.096(6) 0.111(6) 0.025(5) -0.041(5) -0.061(5)
C219 0.082(5) 0.077(5) 0.082(5) 0.018(4) -0.029(4) -0.046(4)
N221 0.023(3) 0.037(3) 0.029(3) -0.005(2) -0.003(2) 0.001(2)
O221 0.041(3) 0.041(3) 0.027(2) -0.007(2) -0.003(2) 0.003(2)
C221 0.028(3) 0.039(4) 0.024(3) -0.004(3) -0.005(3) -0.008(3)
N222 0.039(3) 0.039(3) 0.025(3) -0.009(2) -0.009(2) 0.005(3)
C222 0.037(4) 0.057(5) 0.033(4) -0.018(3) -0.003(3) 0.003(3)
C223 0.036(4) 0.052(4) 0.036(4) -0.019(3) -0.004(3) 0.006(3)
C224 0.051(5) 0.057(5) 0.036(4) -0.013(4) -0.009(3) 0.010(4)
C225 0.059(5) 0.079(6) 0.042(5) -0.023(4) -0.016(4) 0.033(5)
C226 0.063(6) 0.095(7) 0.057(6) -0.035(5) -0.018(4) 0.032(5)
C227 0.067(6) 0.077(6) 0.060(6) -0.025(5) -0.028(5) 0.031(5)
C228 0.070(6) 0.069(6) 0.045(5) -0.013(4) -0.020(4) 0.020(5)
C229 0.061(5) 0.071(6) 0.042(5) -0.018(4) -0.009(4) 0.012(4)
O251 0.067(3) 0.043(3) 0.030(3) 0.005(2) -0.001(2) -0.018(2)
N251 0.081(5) 0.048(4) 0.041(4) -0.008(3) 0.001(3) -0.024(4)
O252 0.108(5) 0.047(3) 0.050(3) -0.004(3) 0.006(3) -0.027(3)
O253 0.121(5) 0.067(4) 0.030(3) -0.006(3) 0.004(3) -0.050(4)
O261 0.043(3) 0.051(3) 0.035(3) -0.003(2) -0.004(2) -0.009(2)
N261 0.055(4) 0.067(4) 0.031(4) -0.004(3) -0.003(3) -0.017(3)
O262 0.062(3) 0.101(5) 0.026(3) -0.001(3) 0.003(3) -0.027(3)
O263 0.043(3) 0.095(4) 0.050(3) -0.003(3) -0.011(2) -0.020(3)
N291 0.040(3) 0.045(3) 0.031(3) 0.005(3) -0.004(3) -0.006(3)
C291 0.034(4) 0.045(4) 0.033(4) -0.005(3) -0.001(3) -0.009(3)
C292 0.064(5) 0.051(5) 0.045(5) 0.010(4) -0.026(4) -0.001(4)
N301 0.065(5) 0.057(4) 0.058(4) 0.019(4) -0.028(4) -0.009(4)
C301 0.111(10) 0.102(9) 0.100(9) -0.028(8) -0.013(8) -0.029(8)
C302 0.163(15) 0.115(12) 0.23(2) -0.015(12) -0.065(15) 0.076(11)

loop_
_atom_type_symbol
_atom_type_description
_atom_type_scat_dispersion_real
_atom_type_scat_dispersion_imag
_atom_type_scat_source
C C 0.0033 0.0016 'International Tables Vol C Tables 4.2.6.8 and 6.1.1.4'
H H 0.0000 0.0000 'International Tables Vol C Tables 4.2.6.8 and 6.1.1.4'
N N 0.0061 0.0033 'International Tables Vol C Tables 4.2.6.8 and 6.1.1.4'
O O 0.0106 0.0060 'International Tables Vol C Tables 4.2.6.8 and 6.1.1.4'
Mn Mn 0.3368 0.7283 'International Tables Vol C Tables 4.2.6.8 and 6.1.1.4'

loop_
_geom_angle_atom_site_label_1
_geom_angle_atom_site_label_2
_geom_angle_atom_site_label_3
_geom_angle
_geom_angle_site_symmetry_1
_geom_angle_site_symmetry_3
Mn1 Mn1 Mn2 63.82(3) 2_655 2_655
Mn1 Mn1 Mn2 62.97(3) 2_655 .
Mn1 Mn1 Mn3 69.90(3) 2_655 .
Mn1 Mn1 O1 41.22(12) 2_655 .
Mn1 Mn1 O1 40.92(11) 2_655 2_655
Mn1 Mn1 O11 87.64(11) 2_655 .
Mn1 Mn1 O21 94.62(10) 2_655 .
Mn1 Mn1 N31 138.91(13) 2_655 .
Mn1 Mn1 O91 135.04(13) 2_655 2_655
Mn2 Mn1 Mn2 126.79(3) . 2_655
Mn2 Mn1 Mn3 75.11(3) . .
Mn2 Mn1 Mn3 87.13(3) 2_655 .
Mn2 Mn1 O1 40.96(11) . .
Mn2 Mn1 O1 94.85(11) 2_655 .
Mn2 Mn1 O1 41.65(11) 2_655 2_655
Mn2 Mn1 O1 93.87(11) . 2_655
Mn2 Mn1 O11 40.69(10) . .
Mn2 Mn1 O11 136.62(11) 2_655 .
Mn2 Mn1 O21 118.63(10) . .
Mn2 Mn1 O21 65.77(10) 2_655 .
Mn2 Mn1 N31 83.63(13) . .
Mn2 Mn1 N31 142.14(13) 2_655 .
Mn2 Mn1 O91 85.42(12) 2_655 2_655
Mn2 Mn1 O91 135.30(11) . 2_655
Mn3 Mn1 O1 41.65(11) . .
Mn3 Mn1 O1 103.07(11) . 2_655
Mn3 Mn1 O11 114.22(10) . .
Mn3 Mn1 O21 43.81(9) . .
Mn3 Mn1 N31 79.29(13) . .
Mn3 Mn1 O91 144.13(12) . 2_655
O1 Mn1 O1 82.14(17) . 2_655
O1 Mn1 O11 81.02(14) . .
O1 Mn1 O11 95.35(15) 2_655 .
O1 Mn1 O21 83.50(14) . .
O1 Mn1 O21 103.51(15) 2_655 .
O1 Mn1 N31 97.84(17) . .
O1 Mn1 N31 176.04(17) 2_655 .
O1 Mn1 O91 174.16(16) . 2_655
O1 Mn1 O91 94.29(16) 2_655 2_655
O11 Mn1 O21 153.67(15) . .
O11 Mn1 N31 80.75(17) . .
O11 Mn1 O91 94.77(15) . 2_655
O21 Mn1 N31 80.41(16) . .
O21 Mn1 O91 101.87(15) . 2_655
N31 Mn1 O91 85.40(17) . 2_655
Mn1 Mn2 Mn1 53.21(3) . 2_655
Mn1 Mn2 O1 34.90(9) . .
Mn1 Mn2 O1 35.70(10) 2_655 .
Mn1 Mn2 O2 100.45(10) . .
Mn1 Mn2 O2 140.65(11) 2_655 .
Mn1 Mn2 O11 42.49(10) . .
Mn1 Mn2 O11 80.85(11) 2_655 .
Mn1 Mn2 N81 136.02(13) . .
Mn1 Mn2 N81 120.39(13) 2_655 .
Mn1 Mn2 N91 118.30(12) . .
Mn1 Mn2 N91 71.04(12) 2_655 .
O1 Mn2 O2 105.43(15) . .
O1 Mn2 O11 76.82(14) . .
O1 Mn2 N81 155.32(17) . .
O1 Mn2 N91 84.42(15) . .
O2 Mn2 O11 98.31(15) . .
O2 Mn2 N81 98.90(16) . .
O2 Mn2 N91 108.12(16) . .
O11 Mn2 N81 95.82(16) . .
O11 Mn2 N91 150.88(17) . .
N81 Mn2 N91 92.03(18) . .
Mn1 Mn3 O1 35.33(9) . .
Mn1 Mn3 O3 114.08(10) . .
Mn1 Mn3 N11 110.08(13) . 2_655
Mn1 Mn3 O21 45.08(10) . .
Mn1 Mn3 O31 77.87(9) . .
Mn1 Mn3 O41 137.99(11) . .
O1 Mn3 O3 85.18(14) . .
O1 Mn3 N11 104.15(16) . 2_655
O1 Mn3 O21 78.63(14) . .
O1 Mn3 O31 89.88(13) . .
O1 Mn3 O41 166.91(15) . .
O3 Mn3 N11 109.87(16) . 2_655
O3 Mn3 O21 155.60(14) . .
O3 Mn3 O31 77.00(14) . .
O3 Mn3 O41 92.24(15) . .
N11 Mn3 O21 91.86(16) 2_655 .
N11 Mn3 O31 164.67(16) 2_655 .
N11 Mn3 O41 88.81(17) 2_655 .
O21 Mn3 O31 84.77(13) . .
O21 Mn3 O41 99.40(15) . .
O31 Mn3 O41 77.04(14) . .
N21 Mn4 O31 87.17(16) . .
N21 Mn4 O41 88.79(17) . .
N21 Mn4 N51 174.9(3) . .
N21 Mn4 N51' 172.1(6) . .
N21 Mn4 O241 87.43(17) . .
N21 Mn4 N271 91.1(2) . .
O31 Mn4 O41 85.65(15) . .
O31 Mn4 N51 97.8(3) . .
O31 Mn4 N51' 100.0(6) . .
O31 Mn4 O241 173.44(16) . .
O31 Mn4 N271 92.68(18) . .
O41 Mn4 N51 92.4(3) . .
O41 Mn4 N51' 88.4(7) . .
O41 Mn4 O241 97.95(17) . .
O41 Mn4 N271 178.33(19) . .
N51 Mn4 N51' 4.7(9) . .
N51 Mn4 O241 87.5(3) . .
N51 Mn4 N271 87.9(3) . .
N51' Mn4 O241 85.6(6) . .
N51' Mn4 N271 92.0(7) . .
O241 Mn4 N271 83.70(19) . .
Mn6 Mn5 O3 43.28(11) . .
Mn6 Mn5 N41 110.34(14) . .
Mn6 Mn5 O51 42.6(2) . .
Mn6 Mn5 O51' 44.6(5) . .
Mn6 Mn5 N61 74.40(12) . .
Mn6 Mn5 O231 140.73(13) . .
Mn6 Mn5 N281 129.98(14) . .
O3 Mn5 N41 95.15(17) . .
O3 Mn5 O51 81.2(3) . .
O3 Mn5 O51' 81.0(6) . .
O3 Mn5 N61 91.91(16) . .
O3 Mn5 O231 173.82(17) . .
O3 Mn5 N281 89.98(18) . .
N41 Mn5 O51 92.5(3) . .
N41 Mn5 O51' 87.3(5) . .
N41 Mn5 N61 172.88(19) . .
N41 Mn5 O231 87.24(18) . .
N41 Mn5 N281 85.9(2) . .
O51 Mn5 O51' 5.2(7) . .
O51 Mn5 N61 87.7(3) . .
O51 Mn5 O231 104.4(3) . .
O51 Mn5 N281 170.9(3) . .
O51' Mn5 N61 92.9(5) . .
O51' Mn5 O231 104.8(6) . .
O51' Mn5 N281 168.2(6) . .
N61 Mn5 O231 85.82(17) . .
N61 Mn5 N281 95.0(2) . .
O231 Mn5 N281 84.50(19) . .
Mn5 Mn6 O2 134.28(11) . .
Mn5 Mn6 O3 42.03(10) . .
Mn5 Mn6 O31 104.85(10) . .
Mn5 Mn6 O51 44.3(2) . .
Mn5 Mn6 O51' 39.9(5) . .
Mn5 Mn6 O61 82.64(11) . .
Mn5 Mn6 N71 128.37(13) . .
O2 Mn6 O3 99.58(14) . .
O2 Mn6 O31 87.78(14) . .
O2 Mn6 O51 173.9(3) . .
O2 Mn6 O51' 174.1(5) . .
O2 Mn6 O61 75.77(14) . .
O2 Mn6 N71 93.06(17) . .
O3 Mn6 O31 81.78(14) . .
O3 Mn6 O51 81.7(2) . .
O3 Mn6 O51' 75.7(4) . .
O3 Mn6 O61 94.08(15) . .
O3 Mn6 N71 166.62(17) . .
O31 Mn6 O51 98.3(3) . .
O31 Mn6 O51' 95.0(6) . .
O31 Mn6 O61 162.18(16) . .
O31 Mn6 N71 94.43(17) . .
O51 Mn6 O51' 6.4(6) . .
O51 Mn6 O61 98.2(3) . .
O51 Mn6 N71 86.2(2) . .
O51' Mn6 O61 100.8(6) . .
O51' Mn6 N71 91.9(5) . .
O61 Mn6 N71 93.26(18) . .
O2 Mn7 O61 75.71(14) . .
O2 Mn7 O71 95.73(15) . .
O2 Mn7 O81 98.93(15) . .
O2 Mn7 N101 89.7(6) . .
O2 Mn7 N10A 93.3(6) . .
O2 Mn7 N111 171.78(17) . .
O61 Mn7 O71 93.65(16) . .
O61 Mn7 O81 93.45(16) . .
O61 Mn7 N101 164.8(5) . .
O61 Mn7 N10A 168.7(5) . .
O61 Mn7 N111 96.11(17) . .
O71 Mn7 O81 164.90(15) . .
O71 Mn7 N101 83.4(6) . .
O71 Mn7 N10A 84.7(6) . .
O71 Mn7 N111 83.78(19) . .
O81 Mn7 N101 93.0(6) . .
O81 Mn7 N10A 90.8(6) . .
O81 Mn7 N111 82.22(18) . .
N101 Mn7 N10A 3.9(10) . .
N101 Mn7 N111 98.3(6) . .
N10A Mn7 N111 94.8(6) . .
Mn1 O1 Mn1 97.86(17) . 2_655
Mn1 O1 Mn2 104.13(16) . .
Mn1 O1 Mn2 102.66(16) 2_655 .
Mn1 O1 Mn3 103.02(16) . .
Mn1 O1 Mn3 116.77(17) 2_655 .
Mn2 O1 Mn3 127.68(18) . .
Mn2 O2 Mn6 114.74(17) . .
Mn2 O2 Mn7 114.57(17) . .
Mn6 O2 Mn7 97.36(15) . .
Mn3 O3 Mn5 123.94(18) . .
Mn3 O3 Mn6 107.63(16) . .
Mn5 O3 Mn6 94.69(15) . .
Mn1 O11 Mn2 96.81(15) . .
Mn1 O11 C11 127.1(3) . .
Mn2 O11 C11 133.3(3) . .
Mn3 N11 C11 122.1(4) 2_655 .
Mn3 N11 N12 133.5(4) 2_655 .
C11 N11 N12 104.4(5) . .
O11 C11 N11 120.3(5) . .
O11 C11 C12 129.2(6) . .
N11 C11 C12 110.6(5) . .
N11 N12 C13 112.5(5) . .
C11 C12 C13 105.6(6) . .
N12 C13 C12 106.9(5) . .
N12 C13 C14 121.5(6) . .
C12 C13 C14 131.5(7) . .
C13 C14 C15 118.9(7) . .
C13 C14 C19 121.1(7) . .
C15 C14 C19 120.0(7) . .
C14 C15 C16 119.1(9) . .
C15 C16 C17 120.1(10) . .
C16 C17 C18 121.3(8) . .
C17 C18 C19 118.5(10) . .
C14 C19 C18 120.9(9) . .
Mn1 O21 Mn3 91.12(14) . .
Mn1 O21 C21 123.0(3) . .
Mn3 O21 C21 125.1(4) . .
Mn4 N21 C21 136.5(4) . .
Mn4 N21 N22 118.5(4) . .
C21 N21 N22 104.9(5) . .
O21 C21 N21 122.0(5) . .
O21 C21 C22 127.7(6) . .
N21 C21 C22 110.1(5) . .
C21 C22 C23 106.0(5) . .
N21 N22 C23 112.3(5) . .
C22 C23 N22 106.6(5) . .
C22 C23 C24 130.6(6) . .
N22 C23 C24 122.7(5) . .
C23 C24 C25 121.6(6) . .
C23 C24 C29 119.4(6) . .
C25 C24 C29 118.9(6) . .
C24 C25 C26 120.3(7) . .
C25 C26 C27 120.5(7) . .
C26 C27 C28 119.5(8) . .
C27 C28 C29 120.0(8) . .
C24 C29 C28 120.8(8) . .
Mn3 O31 Mn4 88.39(13) . .
Mn3 O31 Mn6 93.30(14) . .
Mn3 O31 C31 121.2(3) . .
Mn4 O31 Mn6 117.82(17) . .
Mn4 O31 C31 119.4(3) . .
Mn6 O31 C31 112.1(3) . .
Mn1 N31 C31 138.0(4) . .
Mn1 N31 N32 113.8(4) . .
C31 N31 N32 104.8(5) . .
O31 C31 N31 120.9(5) . .
O31 C31 C32 129.4(5) . .
N31 C31 C32 109.6(5) . .
N31 N32 C33 111.8(5) . .
C31 C32 C33 107.5(6) . .
N32 C33 C32 106.2(5) . .
N32 C33 C34 120.9(6) . .
C32 C33 C34 132.9(6) . .
C33 C34 C35 120.1(7) . .
C33 C34 C39 121.8(7) . .
C35 C34 C39 118.1(7) . .
C34 C35 C36 120.9(9) . .
C35 C36 C37 120.4(11) . .
C36 C37 C38 119.9(9) . .
C37 C38 C39 119.8(10) . .
C34 C39 C38 120.7(10) . .
Mn3 O41 Mn4 102.06(16) . .
Mn3 O41 C41 125.1(4) . .
Mn4 O41 C41 128.9(4) . .
Mn5 N41 C41 132.8(4) . .
Mn5 N41 N42 122.0(4) . .
C41 N41 N42 105.0(5) . .
O41 C41 N41 120.9(5) . .
O41 C41 C42 127.9(6) . .
N41 C41 C42 111.0(5) . .
N41 N42 C43 111.5(5) . .
C41 C42 C43 105.4(6) . .
N42 C43 C42 107.0(6) . .
N42 C43 C44 121.8(6) . .
C42 C43 C44 131.2(6) . .
C43 C44 C45 119.9(6) . .
C43 C44 C49 121.1(6) . .
C45 C44 C49 119.0(6) . .
C44 C45 C46 120.3(7) . .
C45 C46 C47 120.2(7) . .
C46 C47 C48 120.1(7) . .
C47 C48 C49 119.8(8) . .
C44 C49 C48 120.6(7) . .
Mn5 O51 Mn6 93.1(3) . .
Mn5 O51 C51 120.9(4) . .
Mn6 O51 C51 135.2(7) . .
Mn4 N51 C51 129.0(7) . .
Mn4 N51 N52 120.2(7) . .
C51 N51 N52 105.0(8) . .
O51 C51 N51 123.3(9) . .
O51 C51 C52 125.7(10) . .
N51 C51 C52 110.9(8) . .
N51 N52 C53 111.0(8) . .
C51 C52 C53 104.9(8) . .
N52 C53 C52 108.2(8) . .
N52 C53 C54 121.4(9) . .
C52 C53 C54 130.4(9) . .
C53 C54 C55 120.9(10) . .
C53 C54 C59 118.9(9) . .
C55 C54 C59 120.1(9) . .
C54 C55 C56 119.6(11) . .
C55 C56 C57 118.9(11) . .
C56 C57 C58 121.5(11) . .
C57 C58 C59 118.3(12) . .
C54 C59 C58 121.6(11) . .
Mn5 O51' Mn6 95.5(7) . .
Mn5 O51' C51' 135.6(8) . .
Mn6 O51' C51' 127.6(9) . .
Mn4 N51' C51' 134.7(14) . .
Mn4 N51' N52' 119.0(14) . .
C51' N51' N52' 105.9(14) . .
O51' C51' N51' 115.4(18) . .
O51' C51' C52' 137.1(19) . .
N51' C51' C52' 107.5(14) . .
N51' N52' C53' 113.1(15) . .
C51' C52' C53' 109.1(14) . .
N52' C53' C52' 104.3(13) . .
N52' C53' C54' 120.4(16) . .
C52' C53' C54' 135.3(16) . .
C53' C54' C55' 121.5(15) . .
C53' C54' C59' 120.4(15) . .
C55' C54' C59' 118.0(14) . .
C54' C55' C56' 123.0(18) . .
C55' C56' C57' 118.4(16) . .
C56' C57' C58' 118.5(16) . .
C57' C58' C59' 121.8(18) . .
C54' C59' C58' 120.2(16) . .
Mn6 O61 Mn7 98.02(15) . .
Mn6 O61 C61 126.1(4) . .
Mn7 O61 C61 135.7(4) . .
Mn5 N61 C61 135.1(4) . .
Mn5 N61 N62 119.8(4) . .
C61 N61 N62 105.1(5) . .
O61 C61 N61 120.8(5) . .
O61 C61 C62 128.9(5) . .
N61 C61 C62 110.2(5) . .
N61 N62 C63 111.9(5) . .
C61 C62 C63 106.5(5) . .
N62 C63 C62 106.3(5) . .
N62 C63 C64 121.4(5) . .
C62 C63 C64 132.3(6) . .
C63 C64 C65 121.7(6) . .
C63 C64 C69 119.3(6) . .
C65 C64 C69 119.0(6) . .
C64 C65 C66 120.2(7) . .
C65 C66 C67 120.7(7) . .
C66 C67 C68 119.9(7) . .
C67 C68 C69 119.8(7) . .
C64 C69 C68 120.5(7) . .
Mn7 O71 C71 130.7(4) . .
Mn6 N71 C71 132.9(4) . .
Mn6 N71 N72 121.9(4) . .
C71 N71 N72 104.8(5) . .
O71 C71 N71 120.9(6) . .
O71 C71 C72 129.1(6) . .
N71 C71 C72 110.0(6) . .
N71 N72 C73 111.8(5) . .
C71 C72 C73 106.4(7) . .
N72 C73 C72 106.9(7) . .
N72 C73 C74 121.4(7) . .
C72 C73 C74 131.7(8) . .
C73 C74 C75 121.4(9) . .
C73 C74 C79 121.8(11) . .
C75 C74 C79 116.8(10) . .
C74 C75 C76 123.0(12) . .
C75 C76 C77 118.5(14) . .
C76 C77 C78 119.6(12) . .
C77 C78 C79 120.5(13) . .
C74 C79 C78 121.5(13) . .
Mn7 O81 C81 125.7(4) . .
Mn2 N81 C81 125.3(4) . .
Mn2 N81 N82 126.4(3) . .
C81 N81 N82 104.3(5) . .
O81 C81 N81 120.4(5) . .
O81 C81 C82 128.9(6) . .
N81 C81 C82 110.8(6) . .
N81 N82 C83 112.1(5) . .
C81 C82 C83 106.6(5) . .
N82 C83 C82 106.2(5) . .
N82 C83 C84 122.4(6) . .
C82 C83 C84 131.3(6) . .
C83 C84 C85 119.2(6) . .
C83 C84 C89 123.0(6) . .
C85 C84 C89 117.7(6) . .
C84 C85 C86 120.8(7) . .
C85 C86 C87 120.1(7) . .
C86 C87 C88 119.5(7) . .
C87 C88 C89 120.2(7) . .
C84 C89 C88 121.5(6) . .
Mn1 O91 C91 125.5(3) 2_655 .
Mn2 N91 C91 131.6(4) . .
Mn2 N91 N92 120.4(3) . .
C91 N91 N92 105.1(4) . .
O91 C91 N91 122.0(5) . .
O91 C91 C92 127.4(5) . .
N91 C91 C92 110.6(5) . .
N91 N92 C93 111.6(5) . .
C91 C92 C93 105.1(5) . .
N92 C93 C92 107.7(5) . .
N92 C93 C94 121.0(6) . .
C92 C93 C94 131.3(6) . .
C93 C94 C95 120.9(6) . .
C93 C94 C99 120.2(6) . .
C95 C94 C99 119.0(6) . .
C94 C95 C96 120.2(6) . .
C95 C96 C97 120.4(7) . .
C96 C97 C98 119.7(7) . .
C97 C98 C99 120.5(7) . .
C94 C99 C98 120.2(7) . .
Mn7 N101 C101 129.6(13) . .
Mn7 N101 N102 122.7(11) . .
C101 N101 N102 103.3(11) . .
N101 C101 O101 125.9(15) . .
N101 C101 C102 112.5(11) . .
O101 C101 C102 121.5(15) . .
N101 N102 C103 112.8(12) . .
C101 C102 C103 105.3(11) . .
N102 C103 C102 106.1(11) . .
N102 C103 C104 123.6(14) . .
C102 C103 C104 130.3(14) . .
C103 C104 C105 120.0(13) . .
C103 C104 C109 120.8(12) . .
C105 C104 C109 119.2(12) . .
C104 C105 C106 120.3(14) . .
C105 C106 C107 120.5(14) . .
C106 C107 C108 120.1(13) . .
C107 C108 C109 120.2(14) . .
C104 C109 C108 119.7(13) . .
Mn7 N10A C10A 131.7(13) . .
Mn7 N10A N10B 126.2(12) . .
C10A N10A N10B 102.1(11) . .
N10A C10A O10A 118.7(14) . .
N10A C10A C10B 113.4(12) . .
O10A C10A C10B 128.0(15) . .
N10A N10B C10C 113.9(12) . .
C10A C10B C10C 104.8(11) . .
N10B C10C C10B 105.8(11) . .
N10B C10C C10D 119.8(14) . .
C10B C10C C10D 134.4(14) . .
C10C C10D C10E 120.6(14) . .
C10C C10D C10I 121.8(13) . .
C10E C10D C10I 117.6(12) . .
C10D C10E C10F 119.9(14) . .
C10E C10F C10G 122.1(13) . .
C10F C10G C10H 118.1(14) . .
C10G C10H C10I 120.2(15) . .
C10D C10I C10H 122.0(14) . .
Mn7 N111 C111 133.8(5) . .
Mn7 N111 N112 118.8(4) . .
C111 N111 N112 104.2(5) . .
O111 C111 N111 121.1(6) . .
O111 C111 C112 127.4(7) . .
N111 C111 C112 111.5(7) . .
N111 N112 C113 112.4(6) . .
C111 C112 C113 106.0(7) . .
N112 C113 C112 106.0(7) . .
N112 C113 C114 121.6(8) . .
C112 C113 C114 132.5(7) . .
C113 C114 C115 122.4(8) . .
C113 C114 C119 120.3(10) . .
C115 C114 C119 117.2(9) . .
C114 C115 C116 122.7(11) . .
C115 C116 C117 118.1(14) . .
C116 C117 C118 122.3(12) . .
C117 C118 C119 119.5(11) . .
C114 C119 C118 120.2(12) . .
Mn5 O231 N231 124.7(4) . .
O231 N231 O232 119.5(5) . .
O231 N231 O233 118.2(6) . .
O232 N231 O233 122.3(6) . .
Mn4 O241 N241 123.6(4) . .
O241 N241 O242 119.2(6) . .
O241 N241 O243 120.1(6) . .
O242 N241 O243 120.8(7) . .
Mn4 N271 C271 173.8(7) . .
N271 C271 C272 175.5(13) . .
Mn5 N281 C281 150.0(5) . .
N281 C281 C282 177.6(7) . .
Mn8 Mn8 Mn9 63.70(3) 2_766 2_766
Mn8 Mn8 Mn9 62.78(3) 2_766 .
Mn8 Mn8 Mn10 69.64(4) 2_766 .
Mn8 Mn8 O4 41.18(11) 2_766 .
Mn8 Mn8 O4 40.85(12) 2_766 2_766
Mn8 Mn8 O121 88.38(11) 2_766 .
Mn8 Mn8 O131 93.77(11) 2_766 .
Mn8 Mn8 N141 139.76(14) 2_766 .
Mn8 Mn8 O201 134.32(13) 2_766 2_766
Mn9 Mn8 Mn9 126.49(3) . 2_766
Mn9 Mn8 Mn10 75.76(3) . .
Mn9 Mn8 Mn10 86.18(3) 2_766 .
Mn9 Mn8 O4 41.11(13) . .
Mn9 Mn8 O4 94.53(12) 2_766 .
Mn9 Mn8 O4 41.85(13) 2_766 2_766
Mn9 Mn8 O4 93.47(12) . 2_766
Mn9 Mn8 O121 40.61(11) . .
Mn9 Mn8 O121 137.71(11) 2_766 .
Mn9 Mn8 O131 119.41(11) . .
Mn9 Mn8 O131 64.18(10) 2_766 .
Mn9 Mn8 N141 85.88(14) . .
Mn9 Mn8 N141 139.69(15) 2_766 .
Mn9 Mn8 O201 85.48(12) 2_766 2_766
Mn9 Mn8 O201 134.81(13) . 2_766
Mn10 Mn8 O4 41.76(13) . .
Mn10 Mn8 O4 102.57(13) . 2_766
Mn10 Mn8 O121 114.50(12) . .
Mn10 Mn8 O131 43.82(10) . .
Mn10 Mn8 N141 79.02(14) . .
Mn10 Mn8 O201 144.71(14) . 2_766
O4 Mn8 O4 82.03(18) . 2_766
O4 Mn8 O121 81.28(17) . .
O4 Mn8 O121 96.21(17) 2_766 .
O4 Mn8 O131 83.48(17) . .
O4 Mn8 O131 102.22(16) 2_766 .
O4 Mn8 N141 98.61(18) . .
O4 Mn8 N141 178.1(2) 2_766 .
O4 Mn8 O201 173.38(19) . 2_766
O4 Mn8 O201 93.68(17) 2_766 2_766
O121 Mn8 O131 154.15(16) . .
O121 Mn8 N141 82.13(18) . .
O121 Mn8 O201 94.24(17) . 2_766
O131 Mn8 N141 79.66(18) . .
O131 Mn8 O201 102.41(17) . 2_766
N141 Mn8 O201 85.53(18) . 2_766
Mn8 Mn9 Mn8 53.51(3) . 2_766
Mn8 Mn9 O4 35.12(10) . .
Mn8 Mn9 O4 35.98(10) 2_766 .
Mn8 Mn9 O5 99.69(11) . .
Mn8 Mn9 O5 139.14(12) 2_766 .
Mn8 Mn9 O121 42.78(12) . .
Mn8 Mn9 O121 82.21(11) 2_766 .
Mn8 Mn9 N191 136.13(14) . .
Mn8 Mn9 N191 121.67(13) 2_766 .
Mn8 Mn9 N201 119.14(13) . .
Mn8 Mn9 N201 71.15(12) 2_766 .
O4 Mn9 O5 103.74(16) . .
O4 Mn9 O121 77.49(16) . .
O4 Mn9 N191 156.79(17) . .
O4 Mn9 N201 85.21(17) . .
O5 Mn9 O121 97.54(15) . .
O5 Mn9 N191 99.10(17) . .
O5 Mn9 N201 107.70(17) . .
O121 Mn9 N191 95.59(19) . .
O121 Mn9 N201 152.19(17) . .
N191 Mn9 N201 91.81(19) . .
Mn8 Mn10 O4 35.46(10) . .
Mn8 Mn10 O6 112.88(12) . .
Mn8 Mn10 N121 111.13(16) . 2_766
Mn8 Mn10 O131 45.55(12) . .
Mn8 Mn10 O141 77.58(10) . .
Mn8 Mn10 O151 137.0(4) . .
Mn8 Mn10 O15A 141.1(10) . .
O4 Mn10 O6 83.30(16) . .
O4 Mn10 N121 103.30(18) . 2_766
O4 Mn10 O131 79.10(15) . .
O4 Mn10 O141 89.74(14) . .
O4 Mn10 O151 165.5(3) . .
O4 Mn10 O15A 169.0(6) . .
O6 Mn10 N121 106.11(18) . 2_766
O6 Mn10 O131 155.99(17) . .
O6 Mn10 O141 78.55(14) . .
O6 Mn10 O151 94.2(5) . .
O6 Mn10 O15A 92.5(10) . .
N121 Mn10 O131 93.81(18) 2_766 .
N121 Mn10 O141 166.50(19) 2_766 .
N121 Mn10 O151 91.1(3) 2_766 .
N121 Mn10 O15A 87.6(6) 2_766 .
O131 Mn10 O141 85.13(14) . .
O131 Mn10 O151 98.8(5) . .
O131 Mn10 O15A 101.8(11) . .
O141 Mn10 O151 75.8(3) . .
O141 Mn10 O15A 79.5(6) . .
O151 Mn10 O15A 4.4(11) . .
N131 Mn11 O141 88.26(18) . .
N131 Mn11 O151 86.1(4) . .
N131 Mn11 O15A 88.6(8) . .
N131 Mn11 N161 170.6(2) . .
N131 Mn11 O261 84.83(18) . .
N131 Mn11 N291 95.82(19) . .
O141 Mn11 O151 84.7(5) . .
O141 Mn11 O15A 87.7(10) . .
O141 Mn11 N161 99.82(18) . .
O141 Mn11 O261 172.75(16) . .
O141 Mn11 N291 95.41(19) . .
O151 Mn11 O15A 3.9(9) . .
O151 Mn11 N161 89.9(3) . .
O151 Mn11 O261 96.9(5) . .
O151 Mn11 N291 178.1(4) . .
O15A Mn11 N161 87.0(7) . .
O15A Mn11 O261 94.3(11) . .
O15A Mn11 N291 174.6(6) . .
N161 Mn11 O261 87.26(18) . .
N161 Mn11 N291 88.18(19) . .
O261 Mn11 N291 83.15(19) . .
Mn13 Mn12 O6 43.24(11) . .
Mn13 Mn12 N151 109.2(3) . .
Mn13 Mn12 N15A 113.4(8) . .
Mn13 Mn12 O161 42.93(12) . .
Mn13 Mn12 N171 74.50(13) . .
Mn13 Mn12 O251 137.93(13) . .
Mn13 Mn12 N301 131.47(19) . .
O6 Mn12 N151 94.0(3) . .
O6 Mn12 N15A 98.3(7) . .
O6 Mn12 O161 80.09(16) . .
O6 Mn12 N171 91.13(18) . .
O6 Mn12 O251 176.90(17) . .
O6 Mn12 N301 92.9(2) . .
N151 Mn12 N15A 4.6(10) . .
N151 Mn12 O161 88.8(3) . .
N151 Mn12 N171 174.9(3) . .
N151 Mn12 O251 88.1(3) . .
N151 Mn12 N301 89.6(4) . .
N15A Mn12 O161 91.0(7) . .
N15A Mn12 N171 170.5(8) . .
N15A Mn12 O251 83.7(7) . .
N15A Mn12 N301 87.9(7) . .
O161 Mn12 N171 91.84(17) . .
O161 Mn12 O251 102.26(18) . .
O161 Mn12 N301 172.7(2) . .
N171 Mn12 O251 86.79(19) . .
N171 Mn12 N301 90.4(2) . .
O251 Mn12 N301 84.9(2) . .
Mn12 Mn13 O5 132.66(10) . .
Mn12 Mn13 O6 41.37(11) . .
Mn12 Mn13 O141 105.15(11) . .
Mn12 Mn13 O161 42.53(11) . .
Mn12 Mn13 O171 82.55(11) . .
Mn12 Mn13 N181 128.86(14) . .
O5 Mn13 O6 98.21(15) . .
O5 Mn13 O141 87.05(15) . .
O5 Mn13 O161 175.00(15) . .
O5 Mn13 O171 75.56(15) . .
O5 Mn13 N181 94.58(17) . .
O6 Mn13 O141 82.40(14) . .
O6 Mn13 O161 78.05(16) . .
O6 Mn13 O171 93.28(15) . .
O6 Mn13 N181 166.45(19) . .
O141 Mn13 O161 95.67(16) . .
O141 Mn13 O171 161.35(16) . .
O141 Mn13 N181 93.86(16) . .
O161 Mn13 O171 101.19(16) . .
O161 Mn13 N181 89.43(18) . .
O171 Mn13 N181 94.22(17) . .
O5 Mn14 O171 76.25(15) . .
O5 Mn14 O181 94.92(15) . .
O5 Mn14 O191 98.54(15) . .
O5 Mn14 N211 88.91(17) . .
O5 Mn14 N221 175.57(18) . .
O171 Mn14 O181 97.40(16) . .
O171 Mn14 O191 91.67(16) . .
O171 Mn14 N211 164.96(17) . .
O171 Mn14 N221 100.15(17) . .
O181 Mn14 O191 165.24(16) . .
O181 Mn14 N211 81.23(17) . .
O181 Mn14 N221 82.92(17) . .
O191 Mn14 N211 92.96(17) . .
O191 Mn14 N221 84.05(17) . .
N211 Mn14 N221 94.56(19) . .
Mn8 O4 Mn8 97.97(18) . 2_766
Mn8 O4 Mn9 103.77(19) . .
Mn8 O4 Mn9 102.17(18) 2_766 .
Mn8 O4 Mn10 102.78(18) . .
Mn8 O4 Mn10 116.07(19) 2_766 .
Mn9 O4 Mn10 129.11(18) . .
Mn9 O5 Mn13 115.87(18) . .
Mn9 O5 Mn14 115.09(18) . .
Mn13 O5 Mn14 96.54(15) . .
Mn10 O6 Mn12 122.5(2) . .
Mn10 O6 Mn13 107.15(16) . .
Mn12 O6 Mn13 95.40(16) . .
Mn10 N121 C121 122.5(5) 2_766 .
Mn10 N121 N122 132.6(4) 2_766 .
C121 N121 N122 104.9(5) . .
Mn8 O121 Mn9 96.61(19) . .
Mn8 O121 C121 123.1(4) . .
Mn9 O121 C121 137.5(4) . .
N121 C121 O121 119.9(6) . .
N121 C121 C122 111.3(7) . .
O121 C121 C122 128.6(6) . .
C121 C122 C123 105.3(6) . .
N121 N122 C123 110.5(6) . .
C122 C123 N122 107.9(6) . .
C122 C123 C124 130.5(8) . .
N122 C123 C124 121.5(9) . .
C123 C124 C125 118.4(11) . .
C123 C124 C129 118.9(11) . .
C125 C124 C129 122.6(11) . .
C124 C125 C126 119.6(16) . .
C125 C126 C127 114.2(16) . .
C126 C127 C128 126.9(16) . .
C127 C128 C129 112.7(17) . .
C124 C129 C128 122.9(16) . .
Mn8 O131 Mn10 90.63(15) . .
Mn8 O131 C131 125.6(4) . .
Mn10 O131 C131 123.7(4) . .
Mn11 N131 C131 136.1(4) . .
Mn11 N131 N132 119.1(4) . .
C131 N131 N132 104.8(5) . .
O131 C131 N131 122.8(5) . .
O131 C131 C132 126.8(6) . .
N131 C131 C132 110.2(5) . .
N131 N132 C133 112.4(5) . .
C131 C132 C133 106.0(6) . .
N132 C133 C132 106.4(5) . .
N132 C133 C134 122.9(6) . .
C132 C133 C134 130.6(6) . .
C133 C134 C135 121.6(6) . .
C133 C134 C139 119.4(6) . .
C135 C134 C139 119.0(6) . .
C134 C135 C136 120.3(8) . .
C135 C136 C137 119.4(8) . .
C136 C137 C138 120.8(8) . .
C137 C138 C139 119.8(8) . .
C134 C139 C138 120.7(8) . .
Mn10 O141 Mn11 88.96(14) . .
Mn10 O141 Mn13 91.77(13) . .
Mn10 O141 C141 121.3(3) . .
Mn11 O141 Mn13 117.43(18) . .
Mn11 O141 C141 118.9(3) . .
Mn13 O141 C141 113.3(3) . .
Mn8 N141 C141 137.6(4) . .
Mn8 N141 N142 112.5(4) . .
C141 N141 N142 105.5(5) . .
O141 C141 N141 120.6(5) . .
O141 C141 C142 130.0(5) . .
N141 C141 C142 109.4(6) . .
N141 N142 C143 112.0(5) . .
C141 C142 C143 107.0(5) . .
N142 C143 C142 106.1(5) . .
N142 C143 C144 120.2(6) . .
C142 C143 C144 133.7(6) . .
C143 C144 C145 120.8(6) . .
C143 C144 C149 119.7(6) . .
C145 C144 C149 119.5(6) . .
C144 C145 C146 120.6(7) . .
C145 C146 C147 120.8(8) . .
C146 C147 C148 119.5(8) . .
C147 C148 C149 120.1(8) . .
C144 C149 C148 119.4(7) . .
Mn10 O151 Mn11 104.3(4) . .
Mn10 O151 C151 121.8(8) . .
Mn11 O151 C151 130.5(5) . .
Mn12 N151 C151 132.8(7) . .
Mn12 N151 N152 121.5(7) . .
C151 N151 N152 104.4(8) . .
O151 C151 N151 121.4(10) . .
O151 C151 C152 128.2(10) . .
N151 C151 C152 110.4(8) . .
N151 N152 C153 112.5(8) . .
C151 C152 C153 105.9(8) . .
N152 C153 C152 106.7(8) . .
N152 C153 C154 121.1(8) . .
C152 C153 C154 132.2(9) . .
C153 C154 C155 118.8(8) . .
C153 C154 C159 121.7(8) . .
C155 C154 C159 119.5(9) . .
C154 C155 C156 119.9(10) . .
C155 C156 C157 119.5(10) . .
C156 C157 C158 120.4(10) . .
C157 C158 C159 119.8(10) . .
C154 C159 C158 120.8(10) . .
Mn10 O15A Mn11 96.3(9) . .
Mn10 O15A C15A 135(2) . .
Mn11 O15A C15A 124.7(14) . .
Mn12 N15A C15A 124.8(16) . .
Mn12 N15A N15B 122.9(15) . .
C15A N15A N15B 103.0(15) . .
O15A C15A N15A 118(2) . .
O15A C15A C15B 131(2) . .
N15A C15A C15B 111.0(15) . .
N15A N15B C15C 114.0(15) . .
C15A C15B C15C 106.4(14) . .
N15B C15C C15B 105.6(14) . .
N15B C15C C15D 121.9(16) . .
C15B C15C C15D 132.5(16) . .
C15C C15D C15E 119.1(15) . .
C15C C15D C15I 122.5(15) . .
C15E C15D C15I 118.4(14) . .
C15D C15E C15F 121.6(16) . .
C15E C15F C15G 119.6(16) . .
C15F C15G C15H 118.4(16) . .
C15G C15H C15I 121.4(17) . .
C15D C15I C15H 120.6(16) . .
Mn12 O161 Mn13 94.54(17) . .
Mn12 O161 C161 118.4(4) . .
Mn13 O161 C161 139.2(4) . .
Mn11 N161 C161 124.6(4) . .
Mn11 N161 N162 117.9(4) . .
C161 N161 N162 104.8(5) . .
O161 C161 N161 120.7(6) . .
O161 C161 C162 128.8(6) . .
N161 C161 C162 110.6(6) . .
N161 N162 C163 111.4(5) . .
C161 C162 C163 106.1(6) . .
N162 C163 C162 107.0(6) . .
N162 C163 C164 121.7(6) . .
C162 C163 C164 131.2(6) . .
C163 C164 C165 121.0(6) . .
C163 C164 C169 118.4(6) . .
C165 C164 C169 120.6(7) . .
C164 C165 C166 119.6(7) . .
C165 C166 C167 120.5(8) . .
C166 C167 C168 119.0(8) . .
C167 C168 C169 121.1(8) . .
C164 C169 C168 119.1(7) . .
Mn13 O171 Mn14 96.27(15) . .
Mn13 O171 C171 125.8(4) . .
Mn14 O171 C171 137.8(4) . .
Mn12 N171 C171 135.9(4) . .
Mn12 N171 N172 119.6(4) . .
C171 N171 N172 104.6(5) . .
O171 C171 N171 120.3(5) . .
O171 C171 C172 128.9(6) . .
N171 C171 C172 110.8(5) . .
N171 N172 C173 111.6(5) . .
C171 C172 C173 105.6(6) . .
N172 C173 C172 107.4(5) . .
N172 C173 C174 120.6(6) . .
C172 C173 C174 132.0(6) . .
C173 C174 C175 121.2(6) . .
C173 C174 C179 119.8(6) . .
C175 C174 C179 118.9(6) . .
C174 C175 C176 120.8(7) . .
C175 C176 C177 120.0(8) . .
C176 C177 C178 120.3(7) . .
C177 C178 C179 119.4(8) . .
C174 C179 C178 120.5(7) . .
Mn14 O181 C181 130.0(4) . .
Mn13 N181 C181 132.9(4) . .
Mn13 N181 N182 122.3(4) . .
C181 N181 N182 104.8(5) . .
O181 C181 N181 121.5(5) . .
O181 C181 C182 128.2(6) . .
N181 C181 C182 110.3(6) . .
N181 N182 C183 112.6(5) . .
C181 C182 C183 105.7(5) . .
N182 C183 C182 106.7(6) . .
N182 C183 C184 121.5(6) . .
C182 C183 C184 131.7(6) . .
C183 C184 C185 121.5(6) . .
C183 C184 C189 120.3(6) . .
C185 C184 C189 118.3(7) . .
C184 C185 C186 121.0(7) . .
C185 C186 C187 119.9(8) . .
C186 C187 C188 119.5(7) . .
C187 C188 C189 120.4(7) . .
C184 C189 C188 121.0(7) . .
Mn14 O191 C191 123.7(3) . .
Mn9 N191 C191 127.3(4) . .
Mn9 N191 N192 126.5(4) . .
C191 N191 N192 104.1(5) . .
O191 C191 N191 118.7(6) . .
O191 C191 C192 130.7(6) . .
N191 C191 C192 110.6(6) . .
N191 N192 C193 112.2(5) . .
C191 C192 C193 106.4(6) . .
N192 C193 C192 106.5(6) . .
N192 C193 C194 123.4(6) . .
C192 C193 C194 130.1(6) . .
C193 C194 C195 122.2(7) . .
C193 C194 C199 119.4(7) . .
C195 C194 C199 118.3(7) . .
C194 C195 C196 121.3(7) . .
C195 C196 C197 120.4(8) . .
C196 C197 C198 118.9(8) . .
C197 C198 C199 120.2(8) . .
C194 C199 C198 120.9(8) . .
Mn8 O201 C201 126.0(4) 2_766 .
Mn9 N201 C201 131.5(4) . .
Mn9 N201 N202 121.8(4) . .
C201 N201 N202 105.4(5) . .
O201 C201 N201 122.6(5) . .
O201 C201 C202 127.8(5) . .
N201 C201 C202 109.6(5) . .
N201 N202 C203 111.5(5) . .
C201 C202 C203 106.4(5) . .
N202 C203 C202 107.0(5) . .
N202 C203 C204 121.8(5) . .
C202 C203 C204 131.1(6) . .
C203 C204 C205 121.8(6) . .
C203 C204 C209 119.4(6) . .
C205 C204 C209 118.8(6) . .
C204 C205 C206 121.1(7) . .
C205 C206 C207 120.2(8) . .
C206 C207 C208 119.4(7) . .
C207 C208 C209 120.6(8) . .
C204 C209 C208 119.9(8) . .
Mn14 N211 C211 130.4(5) . .
Mn14 N211 N212 126.1(4) . .
C211 N211 N212 103.5(5) . .
O211 C211 N211 122.4(6) . .
O211 C211 C212 125.7(6) . .
N211 C211 C212 111.9(6) . .
N211 N212 C213 112.8(6) . .
C211 C212 C213 105.4(6) . .
N212 C213 C212 106.4(6) . .
N212 C213 C214 121.3(7) . .
C212 C213 C214 132.3(7) . .
C213 C214 C215 118.4(9) . .
C213 C214 C219 124.6(8) . .
C215 C214 C219 116.9(9) . .
C214 C215 C216 118.6(11) . .
C215 C216 C217 120.8(11) . .
C216 C217 C218 119.4(11) . .
C217 C218 C219 120.4(11) . .
C214 C219 C218 123.7(9) . .
Mn14 N221 C221 136.5(4) . .
Mn14 N221 N222 117.1(4) . .
C221 N221 N222 105.1(5) . .
N221 C221 O221 121.8(5) . .
N221 C221 C222 110.8(5) . .
O221 C221 C222 127.4(6) . .
N221 N222 C223 112.5(5) . .
C221 C222 C223 105.4(6) . .
N222 C223 C222 106.1(6) . .
N222 C223 C224 122.0(6) . .
C222 C223 C224 131.7(6) . .
C223 C224 C225 119.8(7) . .
C223 C224 C229 121.5(6) . .
C225 C224 C229 118.5(7) . .
C224 C225 C226 120.5(8) . .
C225 C226 C227 120.7(8) . .
C226 C227 C228 119.8(8) . .
C227 C228 C229 120.7(8) . .
C224 C229 C228 119.8(7) . .
Mn12 O251 N251 120.9(5) . .
O251 N251 O252 119.3(6) . .
O251 N251 O253 120.0(6) . .
O252 N251 O253 120.7(6) . .
Mn11 O261 N261 124.9(4) . .
O261 N261 O262 119.1(6) . .
O261 N261 O263 119.6(6) . .
O262 N261 O263 121.4(6) . .
Mn11 N291 C291 164.1(6) . .
N291 C291 C292 179.3(8) . .
Mn12 N301 C301 157.6(9) . .
N301 C301 C302 175.3(15) . .
C1S C2S O3S 99.8(11) . .
C2S O3S C4S 108.4(9) . .
O3S C4S C5S 108.5(9) . .
N6S C7S C8S 178.7(14) . .
N9S C10S C11S 174(2) . .
N12S C13S C14S 174(2) . .
N15S C16S C17S 174(2) . .
N18S C19S C20S 167(3) . .
N21S C22S C23S 167(4) . .

loop_
_geom_bond_atom_site_label_1
_geom_bond_atom_site_label_2
_geom_bond_distance
_geom_bond_site_symmetry_2
Mn1 Mn1 2.8732(17) 2_655
Mn1 Mn2 3.2198(12) .
Mn1 Mn2 3.1958(12) 2_655
Mn1 Mn3 3.2014(12) .
Mn1 O1 1.900(4) .
Mn1 O1 1.911(4) 2_655
Mn1 O11 2.190(4) .
Mn1 O21 2.267(4) .
Mn1 N31 2.089(5) .
Mn1 O91 1.925(4) 2_655
Mn2 Mn1 3.1958(12) 2_655
Mn2 O1 2.177(4) .
Mn2 O2 2.098(4) .
Mn2 O11 2.114(4) .
Mn2 N81 2.170(5) .
Mn2 N91 2.222(5) .
Mn3 O1 2.184(4) .
Mn3 O3 2.122(4) .
Mn3 N11 2.228(5) 2_655
Mn3 O21 2.217(4) .
Mn3 O31 2.517(4) .
Mn3 O41 2.147(4) .
Mn4 N21 2.202(5) .
Mn4 O31 2.200(4) .
Mn4 O41 2.093(4) .
Mn4 N51 2.248(10) .
Mn4 N51' 2.20(2) .
Mn4 O241 2.225(4) .
Mn4 N271 2.273(6) .
Mn5 Mn6 3.1727(12) .
Mn5 O3 2.131(4) .
Mn5 N41 2.187(5) .
Mn5 O51 2.221(8) .
Mn5 O51' 2.044(18) .
Mn5 N61 2.182(5) .
Mn5 O231 2.232(4) .
Mn5 N281 2.336(6) .
Mn6 O2 2.217(4) .
Mn6 O3 2.182(4) .
Mn6 O31 2.254(4) .
Mn6 O51 2.150(9) .
Mn6 O51' 2.238(19) .
Mn6 O61 2.144(4) .
Mn6 N71 2.223(5) .
Mn7 O2 2.156(4) .
Mn7 O61 2.208(4) .
Mn7 O71 2.218(5) .
Mn7 O81 2.187(4) .
Mn7 N101 2.342(17) .
Mn7 N10A 2.335(17) .
Mn7 N111 2.213(5) .
O1 Mn1 1.911(4) 2_655
O11 C11 1.308(7) .
N11 Mn3 2.228(5) 2_655
N11 C11 1.339(8) .
N11 N12 1.368(7) .
C11 C12 1.418(8) .
N12 C13 1.346(8) .
C12 C13 1.365(9) .
C13 C14 1.474(9) .
C14 C15 1.396(11) .
C14 C19 1.382(11) .
C15 C16 1.396(12) .
C16 C17 1.376(15) .
C17 C18 1.385(15) .
C18 C19 1.395(11) .
O21 C21 1.335(7) .
N21 C21 1.348(8) .
N21 N22 1.373(7) .
C21 C22 1.411(8) .
C22 C23 1.382(8) .
N22 C23 1.345(8) .
C23 C24 1.472(8) .
C24 C25 1.383(9) .
C24 C29 1.377(10) .
C25 C26 1.385(10) .
C26 C27 1.369(12) .
C27 C28 1.382(12) .
C28 C29 1.382(11) .
O31 C31 1.334(7) .
N31 C31 1.353(7) .
N31 N32 1.371(7) .
C31 C32 1.400(8) .
N32 C33 1.360(8) .
C32 C33 1.358(9) .
C33 C34 1.474(9) .
C34 C35 1.351(11) .
C34 C39 1.380(11) .
C35 C36 1.396(12) .
C36 C37 1.346(15) .
C37 C38 1.354(15) .
C38 C39 1.393(12) .
O41 C41 1.348(7) .
N41 C41 1.332(8) .
N41 N42 1.371(7) .
C41 C42 1.397(9) .
N42 C43 1.342(8) .
C42 C43 1.381(9) .
C43 C44 1.473(9) .
C44 C45 1.392(10) .
C44 C49 1.392(10) .
C45 C46 1.376(10) .
C46 C47 1.387(11) .
C47 C48 1.379(11) .
C48 C49 1.383(10) .
O51 C51 1.289(9) .
N51 C51 1.352(10) .
N51 N52 1.381(9) .
C51 C52 1.420(12) .
N52 C53 1.359(11) .
C52 C53 1.377(12) .
C53 C54 1.474(12) .
C54 C55 1.374(13) .
C54 C59 1.390(16) .
C55 C56 1.385(13) .
C56 C57 1.409(19) .
C57 C58 1.370(15) .
C58 C59 1.369(13) .
O51' C51' 1.340(15) .
N51' C51' 1.369(16) .
N51' N52' 1.391(16) .
C51' C52' 1.431(17) .
N52' C53' 1.367(17) .
C52' C53' 1.397(18) .
C53' C54' 1.493(17) .
C54' C55' 1.377(17) .
C54' C59' 1.39(2) .
C55' C56' 1.376(17) .
C56' C57' 1.41(2) .
C57' C58' 1.384(18) .
C58' C59' 1.369(17) .
O61 C61 1.320(7) .
N61 C61 1.349(8) .
N61 N62 1.372(7) .
C61 C62 1.398(8) .
N62 C63 1.353(8) .
C62 C63 1.382(9) .
C63 C64 1.472(8) .
C64 C65 1.382(9) .
C64 C69 1.377(9) .
C65 C66 1.387(9) .
C66 C67 1.347(10) .
C67 C68 1.388(11) .
C68 C69 1.382(10) .
O71 C71 1.326(8) .
N71 C71 1.344(8) .
N71 N72 1.371(7) .
C71 C72 1.394(10) .
N72 C73 1.336(10) .
C72 C73 1.368(10) .
C73 C74 1.466(12) .
C74 C75 1.385(16) .
C74 C79 1.382(15) .
C75 C76 1.410(15) .
C76 C77 1.374(18) .
C77 C78 1.39(2) .
C78 C79 1.393(16) .
O81 C81 1.325(7) .
N81 C81 1.351(8) .
N81 N82 1.378(7) .
C81 C82 1.393(9) .
N82 C83 1.355(8) .
C82 C83 1.378(9) .
C83 C84 1.466(9) .
C84 C85 1.392(9) .
C84 C89 1.379(9) .
C85 C86 1.376(11) .
C86 C87 1.378(11) .
C87 C88 1.370(10) .
C88 C89 1.372(10) .
O91 Mn1 1.925(4) 2_655
O91 C91 1.319(7) .
N91 C91 1.352(7) .
N91 N92 1.377(6) .
C91 C92 1.412(8) .
N92 C93 1.343(7) .
C92 C93 1.389(9) .
C93 C94 1.490(8) .
C94 C95 1.391(9) .
C94 C99 1.376(9) .
C95 C96 1.387(9) .
C96 C97 1.375(11) .
C97 C98 1.365(11) .
C98 C99 1.399(10) .
N101 C101 1.313(13) .
N101 N102 1.372(12) .
O101 C101 1.349(13) .
C101 C102 1.409(14) .
N102 C103 1.356(13) .
C102 C103 1.358(15) .
C103 C104 1.474(14) .
C104 C105 1.369(18) .
C104 C109 1.41(2) .
C105 C106 1.402(18) .
C106 C107 1.35(2) .
C107 C108 1.401(18) .
C108 C109 1.370(16) .
N10A C10A 1.324(13) .
N10A N10B 1.370(12) .
O10A C10A 1.350(13) .
C10A C10B 1.410(14) .
N10B C10C 1.357(13) .
C10B C10C 1.365(15) .
C10C C10D 1.476(14) .
C10D C10E 1.378(17) .
C10D C10I 1.39(2) .
C10E C10F 1.401(17) .
C10F C10G 1.36(2) .
C10G C10H 1.391(18) .
C10H C10I 1.374(17) .
O111 C111 1.350(9) .
N111 C111 1.326(9) .
N111 N112 1.371(8) .
C111 C112 1.406(10) .
N112 C113 1.360(9) .
C112 C113 1.367(11) .
C113 C114 1.460(11) .
C114 C115 1.365(14) .
C114 C119 1.395(12) .
C115 C116 1.388(13) .
C116 C117 1.349(17) .
C117 C118 1.344(19) .
C118 C119 1.399(15) .
O231 N231 1.299(7) .
N231 O232 1.236(7) .
N231 O233 1.236(7) .
O241 N241 1.278(8) .
N241 O242 1.247(8) .
N241 O243 1.238(8) .
N271 C271 1.099(10) .
C271 C272 1.499(15) .
N281 C281 1.156(9) .
C281 C282 1.456(11) .
Mn8 Mn8 2.8747(17) 2_766
Mn8 Mn9 3.2054(12) .
Mn8 Mn9 3.1796(12) 2_766
Mn8 Mn10 3.1918(14) .
Mn8 O4 1.899(4) .
Mn8 O4 1.911(4) 2_766
Mn8 O121 2.192(5) .
Mn8 O131 2.279(5) .
Mn8 N141 2.088(5) .
Mn8 O201 1.925(4) 2_766
Mn9 Mn8 3.1796(12) 2_766
Mn9 O4 2.170(4) .
Mn9 O5 2.086(4) .
Mn9 O121 2.100(4) .
Mn9 N191 2.169(5) .
Mn9 N201 2.230(5) .
Mn10 O4 2.180(5) .
Mn10 O6 2.113(4) .
Mn10 N121 2.222(5) 2_766
Mn10 O131 2.210(4) .
Mn10 O141 2.516(4) .
Mn10 O151 2.114(14) .
Mn10 O15A 2.22(3) .
Mn11 N131 2.216(5) .
Mn11 O141 2.180(4) .
Mn11 O151 2.066(11) .
Mn11 O15A 2.21(3) .
Mn11 N161 2.251(5) .
Mn11 O261 2.258(5) .
Mn11 N291 2.281(6) .
Mn12 Mn13 3.1696(13) .
Mn12 O6 2.104(4) .
Mn12 N151 2.179(11) .
Mn12 N15A 2.33(2) .
Mn12 O161 2.149(4) .
Mn12 N171 2.196(5) .
Mn12 O251 2.231(5) .
Mn12 N301 2.282(7) .
Mn13 O5 2.211(4) .
Mn13 O6 2.181(4) .
Mn13 O141 2.292(4) .
Mn13 O161 2.166(5) .
Mn13 O171 2.177(4) .
Mn13 N181 2.176(5) .
Mn14 O5 2.155(4) .
Mn14 O171 2.198(4) .
Mn14 O181 2.194(4) .
Mn14 O191 2.211(4) .
Mn14 N211 2.409(5) .
Mn14 N221 2.198(5) .
O4 Mn8 1.911(4) 2_766
N121 Mn10 2.222(5) 2_766
N121 C121 1.342(8) .
N121 N122 1.361(8) .
O121 C121 1.309(8) .
C121 C122 1.394(9) .
C122 C123 1.354(12) .
N122 C123 1.367(10) .
C123 C124 1.455(12) .
C124 C125 1.403(17) .
C124 C129 1.378(18) .
C125 C126 1.405(17) .
C126 C127 1.49(2) .
C127 C128 1.38(2) .
C128 C129 1.437(17) .
O131 C131 1.339(7) .
N131 C131 1.348(8) .
N131 N132 1.371(7) .
C131 C132 1.413(9) .
N132 C133 1.349(8) .
C132 C133 1.382(9) .
C133 C134 1.471(9) .
C134 C135 1.387(10) .
C134 C139 1.396(10) .
C135 C136 1.391(10) .
C136 C137 1.389(13) .
C137 C138 1.369(12) .
C138 C139 1.380(10) .
O141 C141 1.324(7) .
N141 C141 1.343(8) .
N141 N142 1.369(7) .
C141 C142 1.415(8) .
N142 C143 1.359(8) .
C142 C143 1.369(9) .
C143 C144 1.463(9) .
C144 C145 1.360(9) .
C144 C149 1.405(10) .
C145 C146 1.390(11) .
C146 C147 1.362(12) .
C147 C148 1.388(12) .
C148 C149 1.392(12) .
O151 C151 1.324(10) .
N151 C151 1.353(10) .
N151 N152 1.363(10) .
C151 C152 1.401(12) .
N152 C153 1.344(11) .
C152 C153 1.376(12) .
C153 C154 1.480(12) .
C154 C155 1.379(12) .
C154 C159 1.386(13) .
C155 C156 1.400(13) .
C156 C157 1.386(16) .
C157 C158 1.374(13) .
C158 C159 1.375(12) .
O15A C15A 1.335(16) .
N15A C15A 1.361(16) .
N15A N15B 1.365(16) .
C15A C15B 1.388(18) .
N15B C15C 1.338(17) .
C15B C15C 1.382(17) .
C15C C15D 1.485(17) .
C15D C15E 1.376(16) .
C15D C15I 1.382(19) .
C15E C15F 1.390(17) .
C15F C15G 1.38(2) .
C15G C15H 1.391(17) .
C15H C15I 1.367(16) .
O161 C161 1.306(8) .
N161 C161 1.367(8) .
N161 N162 1.375(8) .
C161 C162 1.399(9) .
N162 C163 1.366(8) .
C162 C163 1.384(9) .
C163 C164 1.476(10) .
C164 C165 1.359(10) .
C164 C169 1.390(10) .
C165 C166 1.376(11) .
C166 C167 1.398(11) .
C167 C168 1.353(11) .
C168 C169 1.382(11) .
O171 C171 1.323(7) .
N171 C171 1.340(8) .
N171 N172 1.383(7) .
C171 C172 1.409(9) .
N172 C173 1.343(8) .
C172 C173 1.373(9) .
C173 C174 1.492(9) .
C174 C175 1.358(10) .
C174 C179 1.414(10) .
C175 C176 1.384(11) .
C176 C177 1.391(12) .
C177 C178 1.369(11) .
C178 C179 1.385(10) .
O181 C181 1.319(7) .
N181 C181 1.354(8) .
N181 N182 1.361(7) .
C181 C182 1.411(9) .
N182 C183 1.350(8) .
C182 C183 1.382(9) .
C183 C184 1.468(9) .
C184 C185 1.375(10) .
C184 C189 1.387(9) .
C185 C186 1.382(11) .
C186 C187 1.385(11) .
C187 C188 1.366(11) .
C188 C189 1.376(10) .
O191 C191 1.341(8) .
N191 C191 1.361(8) .
N191 N192 1.372(7) .
C191 C192 1.382(9) .
N192 C193 1.343(8) .
C192 C193 1.382(9) .
C193 C194 1.460(10) .
C194 C195 1.396(10) .
C194 C199 1.375(11) .
C195 C196 1.374(11) .
C196 C197 1.365(12) .
C197 C198 1.411(12) .
C198 C199 1.371(12) .
O201 Mn8 1.925(4) 2_766
O201 C201 1.312(7) .
N201 C201 1.347(8) .
N201 N202 1.372(7) .
C201 C202 1.416(9) .
N202 C203 1.355(8) .
C202 C203 1.364(9) .
C203 C204 1.475(8) .
C204 C205 1.376(10) .
C204 C209 1.394(10) .
C205 C206 1.378(10) .
C206 C207 1.379(12) .
C207 C208 1.376(12) .
C208 C209 1.387(11) .
O211 C211 1.328(8) .
N211 C211 1.327(8) .
N211 N212 1.368(8) .
C211 C212 1.409(10) .
N212 C213 1.353(9) .
C212 C213 1.361(10) .
C213 C214 1.467(11) .
C214 C215 1.381(13) .
C214 C219 1.353(12) .
C215 C216 1.429(15) .
C216 C217 1.364(16) .
C217 C218 1.310(14) .
C218 C219 1.375(13) .
N221 C221 1.306(8) .
N221 N222 1.370(7) .
O221 C221 1.343(7) .
C221 C222 1.416(9) .
N222 C223 1.333(8) .
C222 C223 1.378(10) .
C223 C224 1.468(9) .
C224 C225 1.388(10) .
C224 C229 1.390(10) .
C225 C226 1.395(11) .
C226 C227 1.363(12) .
C227 C228 1.364(11) .
C228 C229 1.408(11) .
O251 N251 1.280(7) .
N251 O252 1.243(8) .
N251 O253 1.238(8) .
O261 N261 1.286(7) .
N261 O262 1.240(7) .
N261 O263 1.249(8) .
N291 C291 1.142(8) .
C291 C292 1.474(10) .
N301 C301 1.145(13) .
C301 C302 1.535(18) .
C1S C2S 1.582(19) .
C2S O3S 1.453(15) .
O3S C4S 1.419(12) .
C4S C5S 1.480(13) .
N6S C7S 1.150(10) .
C7S C8S 1.455(13) .
N9S C10S 1.142(14) .
C10S C11S 1.398(15) .
N12S C13S 1.143(15) .
C13S C14S 1.451(16) .
N15S C16S 1.153(15) .
C16S C17S 1.400(15) .
N18S C19S 1.148(16) .
C19S C20S 1.425(16) .
N21S C22S 1.158(16) .
C22S C23S 1.432(17) .

loop_
_geom_hbond_atom_site_label_D
_geom_hbond_atom_site_label_H
_geom_hbond_atom_site_label_A
_geom_hbond_distance_DH
_geom_hbond_distance_HA
_geom_hbond_distance_DA
_geom_hbond_angle_DHA
_geom_hbond_site_symmetry_A
N22 H22A O243 0.88 2.13 2.979(7) 162.6 .
N32 H32 O91 0.88 2.31 2.765(7) 112.3 2_655
N42 H42 O233 0.88 2.06 2.920(8) 165.8 .
N42 H42 O231 0.88 2.57 3.048(7) 115.2 .
N52 H52 O242 0.88 2.06 2.908(12) 162.3 .
N52 H52 O241 0.88 2.62 3.038(11) 110.3 .
N52' H52' O242 0.88 1.94 2.81(2) 170.1 .
N52' H52' N241 0.88 2.55 3.29(2) 141.9 .
N62 H62 O232 0.88 2.08 2.947(7) 166.7 .
N62 H62 O231 0.88 2.57 3.017(7) 112.2 .
N92 H92 O81 0.88 2.04 2.806(6) 145.7 .
N112 H112 O81 0.88 2.22 2.752(7) 118.2 .
N132 H132 O262 0.88 2.13 2.994(8) 165.8 .
N132 H132 O261 0.88 2.58 3.018(7) 111.9 .
N142 H142 O201 0.88 2.25 2.725(6) 114.0 2_766
N152 H152 O252 0.88 2.03 2.875(12) 160.8 .
N152 H152 O251 0.88 2.60 3.053(11) 112.8 .
N15B H15B O252 0.88 2.06 2.87(2) 152.4 .
N162 H162 O263 0.88 2.13 2.969(8) 159.2 .
N172 H172 O253 0.88 2.12 2.963(8) 160.4 .
N202 H202 O191 0.88 2.03 2.821(7) 149.0 .
N222 H222 O181 0.88 2.16 2.743(6) 123.4 .
O101 H101 O71 0.84 1.88 2.68(3) 157.8 .
O10A H10B O71 0.84 1.72 2.56(3) 176.3 .
O111 H111 O71 0.84 1.86 2.689(7) 167.7 .
O211 H211 O181 0.84 1.71 2.547(7) 172.8 .
O221 H221 O191 0.84 1.90 2.678(6) 154.4 .
